data_7108211
loop_
_publ_author_name
'Anna-Corina Schmidt'
'Alexey V. Nizovtsev'
'Andreas Scheurer'
'Frank W. Heinemann'
'Karsten Meyer'

_publ_section_title
;
 Uranium-Mediated Reductive Conversion of CO2 to CO and Carbonate in a
 Single-Vessel, Closed Synthetic Cycle
;
_journal_name_full Chem.Commun.
_journal_page_first 8634
_journal_paper_doi 10.1039/c2cc34150f
_journal_volume 48
_journal_year 2012
_chemical_formula_moiety 'C91 H132 N6 O9 U2, 2.5(C6 H6)'
_chemical_formula_sum 'C106 H147 N6 O9 U2'
_chemical_formula_weight 2125.36
_chemical_name_systematic
;
?
;
_space_group_IT_number 14
_symmetry_cell_setting monoclinic
_symmetry_space_group_name_Hall '-P 2yn'
_symmetry_space_group_name_H-M 'P 1 21/n 1'
_atom_sites_solution_hydrogens geom
_atom_sites_solution_primary direct
_atom_sites_solution_secondary difmap
_audit_creation_method SHELXL-97
_cell_angle_alpha 90.00
_cell_angle_beta 95.9860(10)
_cell_angle_gamma 90.00
_cell_formula_units_Z 4
_cell_length_a 17.0385(2)
_cell_length_b 23.9304(3)
_cell_length_c 24.1626(3)
_cell_measurement_reflns_used 9858
_cell_measurement_temperature 100(2)
_cell_measurement_theta_max 25.81
_cell_measurement_theta_min 2.34
_cell_volume 9798.3(2)
_computing_cell_refinement 'Bruker SAINT'
_computing_data_collection 'Bruker APEX2'
_computing_data_reduction 'Bruker SAINT'
_computing_molecular_graphics 'SHELXTL 6.12 (Bruker AXS, 2002)'
_computing_publication_material 'SHELXTL 6.12 (Bruker AXS, 2002)'
_computing_structure_refinement 'SHELXTL 6.12 (Bruker AXS, 2002)'
_computing_structure_solution 'SHELXTL 6.12 (Bruker AXS, 2002)'
_diffrn_ambient_temperature 100(2)
_diffrn_detector_area_resol_mean 83.33
_diffrn_measured_fraction_theta_full 0.998
_diffrn_measured_fraction_theta_max 0.998
_diffrn_measurement_device_type 'Bruker Smart APEX II'
_diffrn_measurement_method '\f and \w scans'
_diffrn_radiation_monochromator graphite
_diffrn_radiation_source 'fine-focus sealed tube'
_diffrn_radiation_type MoK\a
_diffrn_radiation_wavelength 0.71073
_diffrn_reflns_av_R_equivalents 0.0811
_diffrn_reflns_av_sigmaI/netI 0.0521
_diffrn_reflns_limit_h_max 21
_diffrn_reflns_limit_h_min -21
_diffrn_reflns_limit_k_max 30
_diffrn_reflns_limit_k_min -30
_diffrn_reflns_limit_l_max 30
_diffrn_reflns_limit_l_min -30
_diffrn_reflns_number 150266
_diffrn_reflns_theta_full 27.10
_diffrn_reflns_theta_max 27.10
_diffrn_reflns_theta_min 3.41
_exptl_absorpt_coefficient_mu 3.361
_exptl_absorpt_correction_T_max 0.746
_exptl_absorpt_correction_T_min 0.631
_exptl_absorpt_correction_type multi-scan
_exptl_absorpt_process_details 'SADABS, Bruker-AXS, 2008'
_exptl_crystal_colour green
_exptl_crystal_density_diffrn 1.441
_exptl_crystal_density_method 'not measured'
_exptl_crystal_description prism
_exptl_crystal_F_000 4324
_exptl_crystal_size_max 0.25
_exptl_crystal_size_mid 0.20
_exptl_crystal_size_min 0.12
_refine_diff_density_max 7.031
_refine_diff_density_min -2.910
_refine_diff_density_rms 0.129
_refine_ls_extinction_method none
_refine_ls_goodness_of_fit_ref 1.014
_refine_ls_hydrogen_treatment constr
_refine_ls_matrix_type full
_refine_ls_number_parameters 1132
_refine_ls_number_reflns 21565
_refine_ls_number_restraints 18
_refine_ls_restrained_S_all 1.015
_refine_ls_R_factor_all 0.0625
_refine_ls_R_factor_gt 0.0390
_refine_ls_shift/su_max 0.001
_refine_ls_shift/su_mean 0.000
_refine_ls_structure_factor_coef Fsqd
_refine_ls_weighting_details 'calc w=1/[\s^2^(Fo^2^)+(0.0250P)^2^+38.8149P] where P=(Fo^2^+2Fc^2^)/3'
_refine_ls_weighting_scheme calc
_refine_ls_wR_factor_gt 0.0779
_refine_ls_wR_factor_ref 0.0868
_reflns_number_gt 16522
_reflns_number_total 21565
_reflns_threshold_expression >2sigma(I)
_cod_data_source_file c2cc34150f.txt
_cod_data_source_block acs1105a
_cod_original_sg_symbol_Hall -P2yn
_cod_original_sg_symbol_H-M P2(1)/n
_cod_database_code 7108211

loop_
_symmetry_equiv_pos_as_xyz
'x, y, z'
'-x+1/2, y+1/2, -z+1/2'
'-x, -y, -z'
'x-1/2, -y-1/2, z-1/2'

loop_
_atom_site_label
_atom_site_type_symbol
_atom_site_fract_x
_atom_site_fract_y
_atom_site_fract_z
_atom_site_U_iso_or_equiv
_atom_site_adp_type
_atom_site_occupancy
_atom_site_symmetry_multiplicity
_atom_site_calc_flag
_atom_site_refinement_flags
U1 U -0.099433(10) 0.175181(7) 0.239493(7) 0.01830(5) Uani 1 1 d .
O1 O -0.09678(19) 0.12251(13) 0.16561(13) 0.0230(7) Uani 1 1 d .
O2 O -0.09121(19) 0.19260(13) 0.32718(13) 0.0211(7) Uani 1 1 d .
O3 O -0.15790(19) 0.09769(13) 0.26706(14) 0.0242(7) Uani 1 1 d .
N1 N -0.1266(3) 0.23885(18) 0.14703(19) 0.0352(11) Uani 1 1 d .
N2 N -0.1569(2) 0.28020(16) 0.25740(17) 0.0231(9) Uani 1 1 d .
N3 N -0.2513(3) 0.1890(2) 0.2024(2) 0.0423(12) Uani 1 1 d U
C1 C -0.1075(4) 0.2975(2) 0.1651(3) 0.0441(15) Uani 1 1 d .
H1A H -0.0511 0.2996 0.1798 0.053 Uiso 1 1 calc R
H1B H -0.1157 0.3225 0.1324 0.053 Uiso 1 1 calc R
C2 C -0.1558(4) 0.3174(2) 0.2080(2) 0.0355(13) Uani 1 1 d .
H2A H -0.2107 0.3223 0.1909 0.043 Uiso 1 1 calc R
H2B H -0.1360 0.3546 0.2210 0.043 Uiso 1 1 calc R
C3 C -0.2400(3) 0.2689(3) 0.2695(2) 0.0394(14) Uani 1 1 d .
H3A H -0.2659 0.3049 0.2765 0.047 Uiso 1 1 calc R
H3B H -0.2388 0.2462 0.3038 0.047 Uiso 1 1 calc R
C4 C -0.2896(3) 0.2380(3) 0.2216(3) 0.0502(16) Uani 1 1 d U
H4A H -0.3406 0.2268 0.2345 0.060 Uiso 1 1 calc R
H4B H -0.3010 0.2641 0.1900 0.060 Uiso 1 1 calc R
C5 C -0.2517(3) 0.1911(3) 0.1383(2) 0.0417(14) Uani 1 1 d U
H5A H -0.2322 0.1548 0.1256 0.050 Uiso 1 1 calc R
H5B H -0.3069 0.1954 0.1216 0.050 Uiso 1 1 calc R
C6 C -0.2051(4) 0.2351(3) 0.1174(3) 0.0465(16) Uani 1 1 d .
H6A H -0.2326 0.2712 0.1207 0.056 Uiso 1 1 calc R
H6B H -0.2004 0.2283 0.0775 0.056 Uiso 1 1 calc R
C7 C -0.0657(4) 0.2227(2) 0.1104(2) 0.0363(14) Uani 1 1 d .
H7A H -0.0139 0.2213 0.1332 0.044 Uiso 1 1 calc R
H7B H -0.0625 0.2524 0.0822 0.044 Uiso 1 1 calc R
C8 C -0.0786(3) 0.1683(2) 0.0810(2) 0.0267(11) Uani 1 1 d .
C9 C -0.0895(3) 0.1187(2) 0.11105(19) 0.0222(10) Uani 1 1 d .
C10 C -0.0899(3) 0.0666(2) 0.0841(2) 0.0216(10) Uani 1 1 d .
C11 C -0.0778(3) 0.0662(2) 0.0279(2) 0.0265(11) Uani 1 1 d .
H11A H -0.0757 0.0311 0.0097 0.032 Uiso 1 1 calc R
C12 C -0.0687(3) 0.1143(2) -0.0029(2) 0.0288(11) Uani 1 1 d .
C13 C -0.0700(3) 0.1650(2) 0.0250(2) 0.0295(12) Uani 1 1 d .
H13A H -0.0648 0.1986 0.0047 0.035 Uiso 1 1 calc R
C14 C -0.0973(3) 0.01247(19) 0.1153(2) 0.0231(10) Uani 1 1 d .
H14A H -0.0852 0.0203 0.1555 0.028 Uiso 1 1 calc R
H14B H -0.0563 -0.0134 0.1045 0.028 Uiso 1 1 calc R
C15 C -0.1774(3) -0.0182(2) 0.1070(2) 0.0288(12) Uani 1 1 d .
C16 C -0.2027(3) -0.0301(3) 0.0460(2) 0.0369(14) Uani 1 1 d .
H16A H -0.2519 -0.0517 0.0426 0.055 Uiso 1 1 calc R
H16B H -0.1614 -0.0515 0.0301 0.055 Uiso 1 1 calc R
H16C H -0.2113 0.0053 0.0258 0.055 Uiso 1 1 calc R
C17 C -0.1676(4) -0.0736(2) 0.1385(2) 0.0366(14) Uani 1 1 d .
H17A H -0.2177 -0.0940 0.1345 0.055 Uiso 1 1 calc R
H17B H -0.1518 -0.0662 0.1780 0.055 Uiso 1 1 calc R
H17C H -0.1269 -0.0961 0.1232 0.055 Uiso 1 1 calc R
C18 C -0.2392(3) 0.0175(2) 0.1313(3) 0.0393(14) Uani 1 1 d .
H18A H -0.2892 -0.0030 0.1291 0.059 Uiso 1 1 calc R
H18B H -0.2466 0.0523 0.1100 0.059 Uiso 1 1 calc R
H18C H -0.2215 0.0261 0.1702 0.059 Uiso 1 1 calc R
C19 C -0.0548(3) 0.1118(2) -0.0636(2) 0.0352(13) Uani 1 1 d .
H19A H -0.0801 0.0783 -0.0806 0.053 Uiso 1 1 calc R
H19B H 0.0020 0.1104 -0.0668 0.053 Uiso 1 1 calc R
H19C H -0.0774 0.1451 -0.0828 0.053 Uiso 1 1 calc R
C20 C -0.1119(3) 0.30834(19) 0.3059(2) 0.0241(11) Uani 1 1 d .
H20A H -0.1310 0.3473 0.3074 0.029 Uiso 1 1 calc R
H20B H -0.0557 0.3100 0.2989 0.029 Uiso 1 1 calc R
C21 C -0.1160(3) 0.28256(19) 0.3622(2) 0.0199(10) Uani 1 1 d .
C22 C -0.0998(3) 0.22574(19) 0.3714(2) 0.0189(10) Uani 1 1 d .
C23 C -0.0953(3) 0.20383(18) 0.42529(19) 0.0176(9) Uani 1 1 d .
C24 C -0.1134(3) 0.2390(2) 0.4683(2) 0.0225(10) Uani 1 1 d .
H24A H -0.1124 0.2239 0.5048 0.027 Uiso 1 1 calc R
C25 C -0.1329(3) 0.2952(2) 0.4601(2) 0.0212(10) Uani 1 1 d .
C26 C -0.1324(3) 0.31601(19) 0.4069(2) 0.0223(10) Uani 1 1 d .
H26A H -0.1436 0.3545 0.4004 0.027 Uiso 1 1 calc R
C27 C -0.0729(3) 0.14398(19) 0.43728(19) 0.0201(10) Uani 1 1 d .
H27A H -0.0903 0.1214 0.4039 0.024 Uiso 1 1 calc R
H27B H -0.1023 0.1306 0.4679 0.024 Uiso 1 1 calc R
C28 C 0.0156(3) 0.13300(19) 0.4534(2) 0.0215(10) Uani 1 1 d .
C29 C 0.0628(3) 0.1473(2) 0.4047(2) 0.0331(12) Uani 1 1 d .
H29A H 0.0418 0.1262 0.3717 0.050 Uiso 1 1 calc R
H29B H 0.1184 0.1374 0.4145 0.050 Uiso 1 1 calc R
H29C H 0.0585 0.1874 0.3968 0.050 Uiso 1 1 calc R
C30 C 0.0267(3) 0.0709(2) 0.4665(2) 0.0281(11) Uani 1 1 d .
H30A H -0.0043 0.0607 0.4970 0.042 Uiso 1 1 calc R
H30B H 0.0827 0.0634 0.4777 0.042 Uiso 1 1 calc R
H30C H 0.0090 0.0488 0.4334 0.042 Uiso 1 1 calc R
C31 C 0.0471(3) 0.1668(2) 0.5047(2) 0.0312(12) Uani 1 1 d .
H31A H 0.0164 0.1579 0.5356 0.047 Uiso 1 1 calc R
H31B H 0.0425 0.2068 0.4962 0.047 Uiso 1 1 calc R
H31C H 0.1027 0.1573 0.5151 0.047 Uiso 1 1 calc R
C32 C -0.1557(3) 0.3306(2) 0.5075(2) 0.0281(11) Uani 1 1 d .
H32A H -0.1979 0.3564 0.4937 0.042 Uiso 1 1 calc R
H32B H -0.1097 0.3520 0.5235 0.042 Uiso 1 1 calc R
H32C H -0.1742 0.3064 0.5362 0.042 Uiso 1 1 calc R
C33 C -0.2980(3) 0.1380(2) 0.2159(3) 0.0419(15) Uani 1 1 d .
H33A H -0.3544 0.1452 0.2037 0.050 Uiso 1 1 calc R
H33B H -0.2811 0.1063 0.1937 0.050 Uiso 1 1 calc R
C34 C -0.2909(3) 0.1206(2) 0.2763(3) 0.0396(15) Uani 1 1 d .
C35 C -0.2201(3) 0.0942(2) 0.2967(2) 0.0274(12) Uani 1 1 d .
C36 C -0.2173(3) 0.0640(2) 0.3469(2) 0.0319(13) Uani 1 1 d .
C37 C -0.2830(4) 0.0681(3) 0.3779(3) 0.0498(19) Uani 1 1 d .
H37A H -0.2808 0.0498 0.4129 0.060 Uiso 1 1 calc R
C38 C -0.3507(4) 0.0980(3) 0.3591(4) 0.063(2) Uani 1 1 d .
C39 C -0.3538(4) 0.1220(3) 0.3072(3) 0.055(2) Uani 1 1 d .
H39A H -0.4009 0.1401 0.2923 0.066 Uiso 1 1 calc R
C40 C -0.1489(3) 0.0265(2) 0.3652(2) 0.0321(13) Uani 1 1 d .
H40A H -0.1372 0.0300 0.4060 0.039 Uiso 1 1 calc R
H40B H -0.1021 0.0403 0.3482 0.039 Uiso 1 1 calc R
C41 C -0.1594(4) -0.0367(2) 0.3509(2) 0.0328(13) Uani 1 1 d .
C42 C -0.1823(4) -0.0437(2) 0.2885(2) 0.0353(13) Uani 1 1 d .
H42A H -0.1833 -0.0835 0.2790 0.053 Uiso 1 1 calc R
H42B H -0.1435 -0.0245 0.2680 0.053 Uiso 1 1 calc R
H42C H -0.2346 -0.0275 0.2784 0.053 Uiso 1 1 calc R
C43 C -0.0811(4) -0.0650(3) 0.3668(3) 0.0518(18) Uani 1 1 d .
H43A H -0.0873 -0.1056 0.3623 0.078 Uiso 1 1 calc R
H43B H -0.0627 -0.0564 0.4056 0.078 Uiso 1 1 calc R
H43C H -0.0424 -0.0515 0.3426 0.078 Uiso 1 1 calc R
C44 C -0.2224(5) -0.0629(3) 0.3834(3) 0.059(2) Uani 1 1 d .
H44A H -0.2246 -0.1032 0.3765 0.088 Uiso 1 1 calc R
H44B H -0.2738 -0.0462 0.3712 0.088 Uiso 1 1 calc R
H44C H -0.2091 -0.0559 0.4232 0.088 Uiso 1 1 calc R
C45 C -0.4189(5) 0.1003(4) 0.3948(4) 0.095(3) Uani 1 1 d U
H45A H -0.4686 0.1039 0.3708 0.142 Uiso 1 1 calc R
H45B H -0.4123 0.1326 0.4198 0.142 Uiso 1 1 calc R
H45C H -0.4197 0.0660 0.4168 0.142 Uiso 1 1 calc R
U2 U 0.203365(10) 0.146060(7) 0.220090(7) 0.01608(5) Uani 1 1 d .
O4 O 0.22764(17) 0.11474(13) 0.30386(13) 0.0188(7) Uani 1 1 d .
O5 O 0.1872(2) 0.20322(13) 0.15008(13) 0.0233(7) Uani 1 1 d .
O6 O 0.32082(18) 0.18584(13) 0.23605(14) 0.0232(7) Uani 1 1 d .
O7 O 0.05090(17) 0.15793(13) 0.23280(13) 0.0191(7) Uani 1 1 d .
O8 O 0.00913(18) 0.24150(13) 0.24988(14) 0.0235(7) Uani 1 1 d .
O9 O 0.13900(18) 0.22169(13) 0.26020(13) 0.0212(7) Uani 1 1 d .
N4 N 0.1473(2) 0.04040(15) 0.22977(16) 0.0196(8) Uani 1 1 d .
N5 N 0.1665(2) 0.08897(15) 0.12075(16) 0.0195(8) Uani 1 1 d .
N6 N 0.3071(2) 0.06455(15) 0.19870(16) 0.0179(8) Uani 1 1 d .
C46 C 0.0881(3) 0.03184(19) 0.18102(19) 0.0206(10) Uani 1 1 d .
H46A H 0.0464 0.0606 0.1813 0.025 Uiso 1 1 calc R
H46B H 0.0631 -0.0052 0.1840 0.025 Uiso 1 1 calc R
C47 C 0.1247(3) 0.0352(2) 0.1264(2) 0.0239(11) Uani 1 1 d .
H47A H 0.1623 0.0039 0.1244 0.029 Uiso 1 1 calc R
H47B H 0.0827 0.0311 0.0951 0.029 Uiso 1 1 calc R
C48 C 0.2455(3) 0.0811(2) 0.10130(19) 0.0212(10) Uani 1 1 d .
H48A H 0.2701 0.1182 0.0975 0.025 Uiso 1 1 calc R
H48B H 0.2390 0.0636 0.0640 0.025 Uiso 1 1 calc R
C49 C 0.3002(3) 0.04535(19) 0.13980(19) 0.0222(10) Uani 1 1 d .
H49A H 0.2807 0.0064 0.1381 0.027 Uiso 1 1 calc R
H49B H 0.3533 0.0455 0.1266 0.027 Uiso 1 1 calc R
C50 C 0.2931(3) 0.01773(18) 0.23724(19) 0.0181(9) Uani 1 1 d .
H50A H 0.3063 0.0307 0.2760 0.022 Uiso 1 1 calc R
H50B H 0.3295 -0.0133 0.2307 0.022 Uiso 1 1 calc R
C51 C 0.2093(3) -0.00439(19) 0.23098(19) 0.0203(10) Uani 1 1 d .
H51A H 0.2008 -0.0263 0.1961 0.024 Uiso 1 1 calc R
H51B H 0.2027 -0.0301 0.2623 0.024 Uiso 1 1 calc R
C52 C 0.1045(3) 0.0382(2) 0.28028(19) 0.0202(10) Uani 1 1 d .
H52A H 0.0707 0.0044 0.2783 0.024 Uiso 1 1 calc R
H52B H 0.0695 0.0712 0.2805 0.024 Uiso 1 1 calc R
C53 C 0.1576(3) 0.03692(19) 0.33323(19) 0.0194(10) Uani 1 1 d .
C54 C 0.2190(3) 0.07587(18) 0.34328(18) 0.0170(9) Uani 1 1 d .
C55 C 0.2723(3) 0.07218(19) 0.39084(19) 0.0201(10) Uani 1 1 d .
C56 C 0.2588(3) 0.0310(2) 0.4300(2) 0.0240(11) Uani 1 1 d .
H56A H 0.2944 0.0284 0.4629 0.029 Uiso 1 1 calc R
C57 C 0.1963(3) -0.0060(2) 0.4230(2) 0.0245(11) Uani 1 1 d .
C58 C 0.1470(3) -0.00300(19) 0.37342(19) 0.0215(10) Uani 1 1 d .
H58A H 0.1050 -0.0291 0.3669 0.026 Uiso 1 1 calc R
C59 C 0.3447(3) 0.10892(19) 0.3997(2) 0.0221(10) Uani 1 1 d .
H59A H 0.3606 0.1190 0.3628 0.027 Uiso 1 1 calc R
H59B H 0.3880 0.0865 0.4191 0.027 Uiso 1 1 calc R
C60 C 0.3375(3) 0.1633(2) 0.4329(2) 0.0355(13) Uani 1 1 d .
C61 C 0.3094(4) 0.1514(3) 0.4895(2) 0.0550(19) Uani 1 1 d .
H61A H 0.2564 0.1351 0.4844 0.082 Uiso 1 1 calc R
H61B H 0.3080 0.1864 0.5105 0.082 Uiso 1 1 calc R
H61C H 0.3457 0.1252 0.5100 0.082 Uiso 1 1 calc R
C62 C 0.4205(4) 0.1888(3) 0.4410(3) 0.056(2) Uani 1 1 d .
H62A H 0.4395 0.1951 0.4046 0.084 Uiso 1 1 calc R
H62B H 0.4564 0.1631 0.4628 0.084 Uiso 1 1 calc R
H62C H 0.4187 0.2245 0.4608 0.084 Uiso 1 1 calc R
C63 C 0.2812(3) 0.2039(2) 0.4003(3) 0.0433(16) Uani 1 1 d .
H63A H 0.2992 0.2109 0.3638 0.065 Uiso 1 1 calc R
H63B H 0.2800 0.2392 0.4208 0.065 Uiso 1 1 calc R
H63C H 0.2280 0.1878 0.3955 0.065 Uiso 1 1 calc R
C64 C 0.1812(3) -0.0488(2) 0.4666(2) 0.0320(12) Uani 1 1 d .
H64A H 0.2316 -0.0606 0.4865 0.048 Uiso 1 1 calc R
H64B H 0.1545 -0.0813 0.4486 0.048 Uiso 1 1 calc R
H64C H 0.1478 -0.0324 0.4930 0.048 Uiso 1 1 calc R
C65 C 0.1142(3) 0.1225(2) 0.07932(19) 0.0216(10) Uani 1 1 d .
H65A H 0.0982 0.0981 0.0470 0.026 Uiso 1 1 calc R
H65B H 0.0658 0.1322 0.0965 0.026 Uiso 1 1 calc R
C66 C 0.1473(3) 0.1755(2) 0.0579(2) 0.0223(10) Uani 1 1 d .
C67 C 0.1777(3) 0.21601(19) 0.0953(2) 0.0211(10) Uani 1 1 d .
C68 C 0.1994(3) 0.26864(19) 0.0747(2) 0.0220(10) Uani 1 1 d .
C69 C 0.1928(3) 0.2767(2) 0.0177(2) 0.0251(11) Uani 1 1 d .
H69A H 0.2084 0.3118 0.0040 0.030 Uiso 1 1 calc R
C70 C 0.1644(3) 0.2362(2) -0.0206(2) 0.0264(11) Uani 1 1 d .
C71 C 0.1404(3) 0.1858(2) 0.0009(2) 0.0239(11) Uani 1 1 d .
H71A H 0.1187 0.1577 -0.0240 0.029 Uiso 1 1 calc R
C72 C 0.2258(3) 0.3152(2) 0.1144(2) 0.0267(11) Uani 1 1 d .
H72A H 0.2671 0.3371 0.0982 0.032 Uiso 1 1 calc R
H72B H 0.2502 0.2984 0.1495 0.032 Uiso 1 1 calc R
C73 C 0.1605(3) 0.3556(2) 0.1285(2) 0.0303(12) Uani 1 1 d .
C74 C 0.1228(4) 0.3867(2) 0.0766(2) 0.0394(14) Uani 1 1 d .
H74A H 0.0976 0.3597 0.0499 0.059 Uiso 1 1 calc R
H74B H 0.1637 0.4072 0.0593 0.059 Uiso 1 1 calc R
H74C H 0.0831 0.4131 0.0875 0.059 Uiso 1 1 calc R
C75 C 0.1976(4) 0.3982(2) 0.1702(2) 0.0413(15) Uani 1 1 d .
H75A H 0.2213 0.3788 0.2035 0.062 Uiso 1 1 calc R
H75B H 0.1569 0.4241 0.1804 0.062 Uiso 1 1 calc R
H75C H 0.2385 0.4192 0.1534 0.062 Uiso 1 1 calc R
C76 C 0.0969(4) 0.3239(2) 0.1549(3) 0.0442(15) Uani 1 1 d .
H76A H 0.0722 0.2966 0.1282 0.066 Uiso 1 1 calc R
H76B H 0.0569 0.3502 0.1653 0.066 Uiso 1 1 calc R
H76C H 0.1205 0.3043 0.1882 0.066 Uiso 1 1 calc R
C77 C 0.1613(3) 0.2463(2) -0.0822(2) 0.0336(13) Uani 1 1 d .
H77A H 0.2037 0.2721 -0.0897 0.050 Uiso 1 1 calc R
H77B H 0.1102 0.2628 -0.0957 0.050 Uiso 1 1 calc R
H77C H 0.1680 0.2108 -0.1014 0.050 Uiso 1 1 calc R
C78 C 0.3896(3) 0.08476(18) 0.2153(2) 0.0187(10) Uani 1 1 d .
H78A H 0.4270 0.0548 0.2076 0.022 Uiso 1 1 calc R
H78B H 0.3959 0.0918 0.2559 0.022 Uiso 1 1 calc R
C79 C 0.4111(3) 0.13702(18) 0.1858(2) 0.0198(10) Uani 1 1 d .
C80 C 0.3792(3) 0.18741(19) 0.2026(2) 0.0210(10) Uani 1 1 d .
C81 C 0.4096(3) 0.2385(2) 0.1849(2) 0.0234(11) Uani 1 1 d .
C82 C 0.4624(3) 0.2363(2) 0.1445(2) 0.0251(11) Uani 1 1 d .
H82A H 0.4807 0.2705 0.1306 0.030 Uiso 1 1 calc R
C83 C 0.4893(3) 0.1867(2) 0.1235(2) 0.0264(11) Uani 1 1 d .
C84 C 0.4652(3) 0.1369(2) 0.1470(2) 0.0231(10) Uani 1 1 d .
H84A H 0.4864 0.1024 0.1360 0.028 Uiso 1 1 calc R
C85 C 0.3898(3) 0.2933(2) 0.2107(2) 0.0262(11) Uani 1 1 d .
H85A H 0.3361 0.2905 0.2226 0.031 Uiso 1 1 calc R
H85B H 0.3885 0.3226 0.1817 0.031 Uiso 1 1 calc R
C86 C 0.4469(3) 0.3123(2) 0.2612(2) 0.0293(12) Uani 1 1 d .
C87 C 0.4449(4) 0.2717(3) 0.3091(3) 0.061(2) Uani 1 1 d .
H87A H 0.4767 0.2865 0.3420 0.091 Uiso 1 1 calc R
H87B H 0.4663 0.2356 0.2989 0.091 Uiso 1 1 calc R
H87C H 0.3902 0.2668 0.3175 0.091 Uiso 1 1 calc R
C88 C 0.5304(3) 0.3182(3) 0.2458(3) 0.067(2) Uani 1 1 d .
H88A H 0.5648 0.3314 0.2782 0.100 Uiso 1 1 calc R
H88B H 0.5313 0.3451 0.2154 0.100 Uiso 1 1 calc R
H88C H 0.5492 0.2818 0.2340 0.100 Uiso 1 1 calc R
C89 C 0.4198(4) 0.3695(2) 0.2788(3) 0.0392(14) Uani 1 1 d .
H89A H 0.4564 0.3835 0.3097 0.059 Uiso 1 1 calc R
H89B H 0.3668 0.3664 0.2909 0.059 Uiso 1 1 calc R
H89C H 0.4186 0.3954 0.2473 0.059 Uiso 1 1 calc R
C90 C 0.5411(3) 0.1864(2) 0.0767(2) 0.0322(13) Uani 1 1 d .
H90A H 0.5757 0.2192 0.0798 0.048 Uiso 1 1 calc R
H90B H 0.5081 0.1873 0.0410 0.048 Uiso 1 1 calc R
H90C H 0.5733 0.1524 0.0789 0.048 Uiso 1 1 calc R
C91 C 0.0668(3) 0.2079(2) 0.24825(18) 0.0194(10) Uani 1 1 d .
C101 C 0.1812(3) 0.3300(2) 0.3468(2) 0.0342(13) Uani 1 1 d .
H10A H 0.1885 0.3245 0.3087 0.041 Uiso 1 1 calc R
C102 C 0.2338(3) 0.3620(2) 0.3794(3) 0.0386(14) Uani 1 1 d .
H10B H 0.2767 0.3791 0.3639 0.046 Uiso 1 1 calc R
C103 C 0.2245(3) 0.3694(3) 0.4352(3) 0.0450(16) Uani 1 1 d .
H10C H 0.2613 0.3913 0.4582 0.054 Uiso 1 1 calc R
C104 C 0.1612(3) 0.3448(2) 0.4574(2) 0.0388(14) Uani 1 1 d .
H10D H 0.1546 0.3494 0.4957 0.047 Uiso 1 1 calc R
C105 C 0.1076(3) 0.3134(2) 0.4236(2) 0.0346(13) Uani 1 1 d .
H10E H 0.0635 0.2972 0.4386 0.042 Uiso 1 1 calc R
C106 C 0.1177(3) 0.3056(2) 0.3683(2) 0.0327(13) Uani 1 1 d .
H10F H 0.0812 0.2836 0.3452 0.039 Uiso 1 1 calc R
C201 C 0.4876(3) 0.9345(2) 0.1748(3) 0.0349(13) Uani 1 1 d .
H20C H 0.4589 0.9167 0.1439 0.042 Uiso 1 1 calc R
C202 C 0.5439(3) 0.9751(2) 0.1664(3) 0.0435(16) Uani 1 1 d .
H20D H 0.5534 0.9853 0.1297 0.052 Uiso 1 1 calc R
C203 C 0.5855(3) 1.0001(2) 0.2116(3) 0.0452(17) Uani 1 1 d .
H20E H 0.6239 1.0276 0.2058 0.054 Uiso 1 1 calc R
C204 C 0.5722(3) 0.9858(2) 0.2652(3) 0.0435(16) Uani 1 1 d .
H20F H 0.6015 1.0032 0.2961 0.052 Uiso 1 1 calc R
C205 C 0.5158(3) 0.9460(2) 0.2734(3) 0.0388(14) Uani 1 1 d .
H20G H 0.5056 0.9362 0.3101 0.047 Uiso 1 1 calc R
C206 C 0.4740(3) 0.9203(2) 0.2279(3) 0.0340(13) Uani 1 1 d .
H20H H 0.4355 0.8928 0.2336 0.041 Uiso 1 1 calc R
C301 C 0.0040(4) 0.5555(2) 0.5151(3) 0.0450(16) Uani 1 1 d .
H30D H 0.0072 0.5935 0.5266 0.054 Uiso 1 1 calc R
C302 C 0.0673(4) 0.5298(3) 0.4956(3) 0.0499(17) Uani 1 1 d .
H30E H 0.1138 0.5506 0.4914 0.060 Uiso 1 1 calc R
C303 C 0.0642(4) 0.4743(3) 0.4821(3) 0.058(2) Uani 1 1 d .
H30F H 0.1095 0.4563 0.4706 0.069 Uiso 1 1 calc R

loop_
_atom_site_aniso_label
_atom_site_aniso_U_11
_atom_site_aniso_U_22
_atom_site_aniso_U_33
_atom_site_aniso_U_23
_atom_site_aniso_U_13
_atom_site_aniso_U_12
U1 0.02133(9) 0.01368(8) 0.01881(9) 0.00186(7) -0.00299(7) 0.00026(7)
O1 0.0312(18) 0.0196(17) 0.0158(17) 0.0020(14) -0.0081(14) -0.0039(14)
O2 0.0282(18) 0.0155(16) 0.0195(17) -0.0010(13) 0.0026(14) 0.0038(13)
O3 0.0256(18) 0.0205(17) 0.0269(19) 0.0013(14) 0.0051(15) -0.0033(14)
N1 0.051(3) 0.020(2) 0.030(3) 0.0038(19) -0.013(2) 0.000(2)
N2 0.023(2) 0.017(2) 0.029(2) 0.0060(17) 0.0013(18) 0.0056(16)
N3 0.022(2) 0.031(2) 0.072(3) 0.005(2) -0.005(2) -0.0028(19)
C1 0.064(4) 0.029(3) 0.038(4) 0.011(3) -0.002(3) 0.000(3)
C2 0.052(4) 0.017(3) 0.038(3) 0.008(2) 0.007(3) 0.006(2)
C3 0.022(3) 0.061(4) 0.035(3) -0.002(3) -0.001(2) 0.013(3)
C4 0.027(3) 0.037(3) 0.085(5) -0.002(3) -0.002(3) -0.003(3)
C5 0.030(3) 0.051(4) 0.041(3) -0.005(3) -0.012(3) 0.008(3)
C6 0.047(4) 0.043(4) 0.045(4) -0.003(3) -0.012(3) 0.012(3)
C7 0.064(4) 0.026(3) 0.017(3) 0.005(2) -0.003(3) -0.007(3)
C8 0.033(3) 0.024(3) 0.021(3) 0.003(2) -0.007(2) -0.007(2)
C9 0.022(2) 0.027(3) 0.016(2) 0.002(2) -0.0049(19) -0.007(2)
C10 0.018(2) 0.024(3) 0.021(3) 0.002(2) -0.0034(19) -0.0051(19)
C11 0.021(2) 0.033(3) 0.025(3) -0.003(2) 0.001(2) -0.009(2)
C12 0.024(3) 0.039(3) 0.023(3) 0.002(2) -0.002(2) -0.009(2)
C13 0.033(3) 0.028(3) 0.025(3) 0.008(2) -0.007(2) -0.009(2)
C14 0.027(3) 0.018(2) 0.024(3) 0.000(2) 0.002(2) -0.003(2)
C15 0.031(3) 0.031(3) 0.025(3) -0.006(2) 0.005(2) -0.016(2)
C16 0.037(3) 0.045(3) 0.028(3) -0.003(3) 0.000(2) -0.022(3)
C17 0.053(4) 0.031(3) 0.026(3) -0.005(2) 0.006(3) -0.018(3)
C18 0.028(3) 0.044(4) 0.047(4) 0.000(3) 0.006(3) -0.014(3)
C19 0.035(3) 0.043(3) 0.027(3) 0.005(3) 0.002(2) -0.014(3)
C20 0.026(3) 0.012(2) 0.035(3) -0.001(2) 0.007(2) 0.0009(19)
C21 0.016(2) 0.017(2) 0.027(3) -0.001(2) 0.0035(19) 0.0008(18)
C22 0.014(2) 0.017(2) 0.026(3) -0.0040(19) 0.0005(19) 0.0001(18)
C23 0.014(2) 0.015(2) 0.024(2) -0.0025(19) 0.0023(18) -0.0006(17)
C24 0.017(2) 0.028(3) 0.021(3) -0.002(2) -0.0009(19) 0.000(2)
C25 0.016(2) 0.023(2) 0.025(3) -0.009(2) 0.0000(19) 0.0024(19)
C26 0.016(2) 0.015(2) 0.036(3) -0.007(2) 0.001(2) 0.0005(18)
C27 0.024(2) 0.017(2) 0.020(2) -0.0023(19) 0.0044(19) 0.0028(19)
C28 0.022(2) 0.020(2) 0.023(3) -0.0009(19) 0.002(2) 0.0047(19)
C29 0.030(3) 0.030(3) 0.042(3) 0.006(3) 0.015(2) 0.008(2)
C30 0.036(3) 0.019(2) 0.030(3) 0.001(2) 0.002(2) 0.006(2)
C31 0.030(3) 0.025(3) 0.037(3) -0.003(2) -0.009(2) 0.006(2)
C32 0.024(3) 0.024(3) 0.036(3) -0.007(2) -0.001(2) 0.005(2)
C33 0.020(3) 0.030(3) 0.073(5) 0.000(3) -0.008(3) -0.005(2)
C34 0.027(3) 0.020(3) 0.073(4) -0.016(3) 0.011(3) -0.007(2)
C35 0.027(3) 0.016(2) 0.040(3) -0.011(2) 0.009(2) -0.007(2)
C36 0.040(3) 0.027(3) 0.030(3) -0.014(2) 0.012(2) -0.016(2)
C37 0.052(4) 0.060(4) 0.042(4) -0.030(3) 0.029(3) -0.037(3)
C38 0.042(4) 0.065(5) 0.090(6) -0.056(5) 0.041(4) -0.031(4)
C39 0.034(3) 0.038(4) 0.097(6) -0.034(4) 0.021(4) -0.009(3)
C40 0.052(4) 0.031(3) 0.013(2) 0.001(2) 0.003(2) -0.020(3)
C41 0.055(4) 0.025(3) 0.017(3) -0.002(2) 0.001(2) -0.018(3)
C42 0.056(4) 0.026(3) 0.023(3) -0.004(2) 0.001(3) -0.007(3)
C43 0.080(5) 0.033(3) 0.037(4) 0.007(3) -0.021(3) -0.010(3)
C44 0.097(6) 0.039(4) 0.045(4) -0.008(3) 0.024(4) -0.043(4)
C45 0.073(5) 0.098(7) 0.123(7) -0.060(6) 0.063(5) -0.036(5)
U2 0.01790(8) 0.01305(8) 0.01701(9) 0.00108(7) 0.00050(6) -0.00290(7)
O4 0.0188(16) 0.0167(16) 0.0201(17) 0.0019(13) -0.0011(13) 0.0004(13)
O5 0.035(2) 0.0191(17) 0.0152(17) 0.0017(13) 0.0025(14) -0.0052(15)
O6 0.0208(17) 0.0152(16) 0.034(2) -0.0012(14) 0.0036(15) -0.0029(13)
O7 0.0154(15) 0.0232(17) 0.0180(16) 0.0030(13) -0.0018(13) -0.0016(13)
O8 0.0192(17) 0.0222(17) 0.0302(19) 0.0039(15) 0.0073(14) 0.0035(14)
O9 0.0190(17) 0.0220(17) 0.0223(18) -0.0046(14) 0.0006(14) 0.0012(14)
N4 0.023(2) 0.0160(19) 0.019(2) 0.0011(16) -0.0024(16) -0.0026(16)
N5 0.023(2) 0.016(2) 0.018(2) 0.0004(16) -0.0009(16) -0.0049(16)
N6 0.020(2) 0.0121(18) 0.022(2) 0.0005(15) 0.0019(16) -0.0016(15)
C46 0.021(2) 0.016(2) 0.023(3) 0.0030(19) -0.0019(19) -0.0080(19)
C47 0.030(3) 0.020(2) 0.021(3) -0.001(2) -0.001(2) -0.012(2)
C48 0.027(3) 0.021(2) 0.016(2) -0.0018(19) 0.001(2) -0.007(2)
C49 0.030(3) 0.016(2) 0.022(3) -0.0036(19) 0.006(2) -0.005(2)
C50 0.021(2) 0.014(2) 0.019(2) 0.0023(18) 0.0032(19) 0.0029(18)
C51 0.026(2) 0.015(2) 0.021(2) 0.0002(19) 0.005(2) -0.0047(19)
C52 0.018(2) 0.019(2) 0.025(3) 0.002(2) 0.0069(19) -0.0037(19)
C53 0.021(2) 0.018(2) 0.020(2) 0.0012(19) 0.0046(19) 0.0029(19)
C54 0.019(2) 0.016(2) 0.016(2) 0.0000(18) 0.0059(18) 0.0043(18)
C55 0.022(2) 0.019(2) 0.020(2) -0.0031(19) 0.0046(19) 0.0058(19)
C56 0.030(3) 0.026(3) 0.017(2) -0.004(2) 0.002(2) 0.011(2)
C57 0.030(3) 0.023(3) 0.022(3) 0.008(2) 0.011(2) 0.008(2)
C58 0.027(3) 0.017(2) 0.023(3) 0.0012(19) 0.013(2) 0.0017(19)
C59 0.023(2) 0.021(2) 0.021(2) -0.004(2) -0.001(2) 0.005(2)
C60 0.032(3) 0.034(3) 0.038(3) -0.017(3) -0.006(2) 0.004(2)
C61 0.075(5) 0.057(4) 0.031(3) -0.030(3) -0.003(3) 0.018(4)
C62 0.046(4) 0.033(3) 0.082(5) -0.029(3) -0.025(4) 0.006(3)
C63 0.038(3) 0.022(3) 0.068(4) -0.014(3) -0.006(3) 0.007(2)
C64 0.042(3) 0.032(3) 0.023(3) 0.011(2) 0.009(2) 0.010(2)
C65 0.022(2) 0.025(2) 0.016(2) 0.002(2) -0.0032(19) -0.005(2)
C66 0.020(2) 0.023(2) 0.024(3) 0.005(2) -0.0002(19) -0.003(2)
C67 0.024(2) 0.019(2) 0.021(2) 0.0013(19) 0.002(2) 0.0000(19)
C68 0.020(2) 0.019(2) 0.027(3) 0.004(2) 0.001(2) -0.0004(19)
C69 0.024(3) 0.024(3) 0.026(3) 0.011(2) 0.001(2) -0.001(2)
C70 0.023(3) 0.033(3) 0.022(3) 0.008(2) 0.000(2) 0.004(2)
C71 0.022(2) 0.026(3) 0.022(3) 0.001(2) -0.007(2) -0.002(2)
C72 0.030(3) 0.022(3) 0.028(3) 0.008(2) 0.001(2) -0.006(2)
C73 0.039(3) 0.019(2) 0.033(3) -0.001(2) 0.003(2) -0.010(2)
C74 0.048(4) 0.024(3) 0.045(4) 0.000(3) -0.002(3) 0.005(3)
C75 0.059(4) 0.028(3) 0.037(3) 0.001(3) 0.005(3) -0.019(3)
C76 0.052(4) 0.024(3) 0.060(4) -0.009(3) 0.023(3) -0.006(3)
C77 0.043(3) 0.038(3) 0.019(3) 0.010(2) -0.001(2) -0.002(3)
C78 0.017(2) 0.017(2) 0.021(2) -0.0020(19) 0.0013(19) 0.0010(18)
C79 0.018(2) 0.016(2) 0.025(3) 0.0018(19) -0.0006(19) -0.0021(18)
C80 0.018(2) 0.020(2) 0.024(3) 0.000(2) -0.0032(19) -0.0064(19)
C81 0.018(2) 0.020(2) 0.031(3) 0.007(2) -0.005(2) -0.0045(19)
C82 0.021(2) 0.022(3) 0.031(3) 0.008(2) -0.001(2) -0.006(2)
C83 0.016(2) 0.041(3) 0.022(3) 0.009(2) 0.000(2) -0.006(2)
C84 0.023(2) 0.024(3) 0.022(3) -0.002(2) -0.001(2) -0.004(2)
C85 0.019(2) 0.017(2) 0.042(3) 0.006(2) 0.000(2) -0.0012(19)
C86 0.022(3) 0.014(2) 0.050(3) -0.004(2) -0.006(2) 0.0015(19)
C87 0.080(5) 0.026(3) 0.068(5) 0.010(3) -0.038(4) -0.011(3)
C88 0.024(3) 0.068(5) 0.107(6) -0.055(5) 0.005(4) -0.005(3)
C89 0.047(4) 0.026(3) 0.046(4) -0.001(3) 0.014(3) 0.005(3)
C90 0.024(3) 0.046(3) 0.026(3) 0.005(2) 0.001(2) -0.012(2)
C91 0.020(2) 0.025(3) 0.013(2) 0.0030(19) 0.0039(18) 0.003(2)
C101 0.040(3) 0.034(3) 0.029(3) 0.000(2) 0.007(2) 0.013(3)
C102 0.032(3) 0.035(3) 0.052(4) 0.001(3) 0.017(3) 0.000(2)
C103 0.034(3) 0.041(4) 0.060(4) -0.024(3) 0.007(3) -0.006(3)
C104 0.042(3) 0.043(3) 0.034(3) -0.009(3) 0.014(3) 0.004(3)
C105 0.031(3) 0.029(3) 0.046(4) -0.002(3) 0.011(3) -0.002(2)
C106 0.029(3) 0.023(3) 0.044(3) -0.005(2) -0.004(2) 0.005(2)
C201 0.029(3) 0.026(3) 0.050(4) -0.012(3) 0.010(3) -0.004(2)
C202 0.041(3) 0.029(3) 0.065(4) -0.014(3) 0.028(3) -0.004(3)
C203 0.030(3) 0.034(3) 0.075(5) -0.024(3) 0.024(3) -0.012(3)
C204 0.026(3) 0.036(3) 0.068(5) -0.023(3) -0.001(3) -0.001(2)
C205 0.038(3) 0.026(3) 0.051(4) -0.003(3) -0.003(3) 0.002(2)
C206 0.028(3) 0.017(2) 0.057(4) -0.008(3) 0.006(3) -0.005(2)
C301 0.054(4) 0.026(3) 0.056(4) -0.003(3) 0.007(3) -0.002(3)
C302 0.035(3) 0.034(3) 0.080(5) -0.001(3) 0.008(3) -0.005(3)
C303 0.045(4) 0.036(4) 0.097(6) 0.006(4) 0.031(4) 0.008(3)

loop_
_atom_type_symbol
_atom_type_description
_atom_type_scat_dispersion_real
_atom_type_scat_dispersion_imag
_atom_type_scat_source
C C 0.0033 0.0016 'International Tables Vol C Tables 4.2.6.8 and 6.1.1.4'
H H 0.0000 0.0000 'International Tables Vol C Tables 4.2.6.8 and 6.1.1.4'
N N 0.0061 0.0033 'International Tables Vol C Tables 4.2.6.8 and 6.1.1.4'
O O 0.0106 0.0060 'International Tables Vol C Tables 4.2.6.8 and 6.1.1.4'
U U -9.6767 9.6646 'International Tables Vol C Tables 4.2.6.8 and 6.1.1.4'

loop_
_geom_angle_atom_site_label_1
_geom_angle_atom_site_label_2
_geom_angle_atom_site_label_3
_geom_angle
_geom_angle_site_symmetry_1
_geom_angle_site_symmetry_3
O2 U1 O1 155.57(11) . .
O2 U1 O3 81.53(12) . .
O1 U1 O3 79.25(12) . .
O2 U1 O8 78.52(12) . .
O1 U1 O8 112.33(11) . .
O3 U1 O8 150.18(12) . .
O2 U1 O7 97.35(11) . .
O1 U1 O7 75.83(11) . .
O3 U1 O7 110.89(11) . .
O8 U1 O7 50.94(10) . .
O2 U1 N3 105.59(15) . .
O1 U1 N3 84.20(14) . .
O3 U1 N3 75.93(13) . .
O8 U1 N3 130.88(12) . .
O7 U1 N3 156.88(14) . .
O2 U1 N1 133.87(12) . .
O1 U1 N1 70.55(13) . .
O3 U1 N1 132.02(13) . .
O8 U1 N1 77.30(13) . .
O7 U1 N1 97.02(13) . .
N3 U1 N1 64.91(15) . .
O2 U1 N2 69.82(12) . .
O1 U1 N2 133.86(12) . .
O3 U1 N2 122.26(12) . .
O8 U1 N2 70.51(11) . .
O7 U1 N2 121.42(11) . .
N3 U1 N2 65.85(13) . .
N1 U1 N2 65.27(13) . .
O2 U1 C91 85.05(12) . .
O1 U1 C91 96.37(12) . .
O3 U1 C91 131.13(12) . .
O8 U1 C91 25.42(12) . .
O7 U1 C91 25.81(11) . .
N3 U1 C91 152.69(14) . .
N1 U1 C91 89.42(14) . .
N2 U1 C91 95.85(12) . .
C9 O1 U1 148.6(3) . .
C22 O2 U1 153.2(3) . .
C35 O3 U1 127.6(3) . .
C6 N1 C7 110.9(5) . .
C6 N1 C1 111.3(5) . .
C7 N1 C1 105.9(4) . .
C6 N1 U1 116.2(4) . .
C7 N1 U1 106.0(3) . .
C1 N1 U1 105.9(3) . .
C2 N2 C20 108.1(4) . .
C2 N2 C3 110.8(4) . .
C20 N2 C3 110.2(4) . .
C2 N2 U1 112.7(3) . .
C20 N2 U1 112.0(3) . .
C3 N2 U1 103.0(3) . .
C4 N3 C33 108.6(5) . .
C4 N3 C5 110.0(5) . .
C33 N3 C5 107.2(5) . .
C4 N3 U1 116.6(4) . .
C33 N3 U1 110.0(3) . .
C5 N3 U1 104.1(3) . .
C2 C1 N1 112.9(5) . .
C2 C1 H1A 109.0 . .
N1 C1 H1A 109.0 . .
C2 C1 H1B 109.0 . .
N1 C1 H1B 109.0 . .
H1A C1 H1B 107.8 . .
C1 C2 N2 115.2(4) . .
C1 C2 H2A 108.5 . .
N2 C2 H2A 108.5 . .
C1 C2 H2B 108.5 . .
N2 C2 H2B 108.5 . .
H2A C2 H2B 107.5 . .
N2 C3 C4 113.2(5) . .
N2 C3 H3A 108.9 . .
C4 C3 H3A 108.9 . .
N2 C3 H3B 108.9 . .
C4 C3 H3B 108.9 . .
H3A C3 H3B 107.8 . .
N3 C4 C3 113.6(5) . .
N3 C4 H4A 108.9 . .
C3 C4 H4A 108.9 . .
N3 C4 H4B 108.9 . .
C3 C4 H4B 108.9 . .
H4A C4 H4B 107.7 . .
C6 C5 N3 115.3(5) . .
C6 C5 H5A 108.4 . .
N3 C5 H5A 108.4 . .
C6 C5 H5B 108.4 . .
N3 C5 H5B 108.4 . .
H5A C5 H5B 107.5 . .
C5 C6 N1 112.7(5) . .
C5 C6 H6A 109.0 . .
N1 C6 H6A 109.0 . .
C5 C6 H6B 109.0 . .
N1 C6 H6B 109.0 . .
H6A C6 H6B 107.8 . .
N1 C7 C8 115.7(5) . .
N1 C7 H7A 108.3 . .
C8 C7 H7A 108.3 . .
N1 C7 H7B 108.3 . .
C8 C7 H7B 108.3 . .
H7A C7 H7B 107.4 . .
C13 C8 C9 119.3(5) . .
C13 C8 C7 119.6(5) . .
C9 C8 C7 120.6(4) . .
O1 C9 C10 121.3(4) . .
O1 C9 C8 118.6(4) . .
C10 C9 C8 120.0(4) . .
C11 C10 C9 117.6(4) . .
C11 C10 C14 120.6(4) . .
C9 C10 C14 121.7(4) . .
C12 C11 C10 123.6(5) . .
C12 C11 H11A 118.2 . .
C10 C11 H11A 118.2 . .
C11 C12 C13 117.1(5) . .
C11 C12 C19 121.7(5) . .
C13 C12 C19 121.2(5) . .
C8 C13 C12 122.3(5) . .
C8 C13 H13A 118.8 . .
C12 C13 H13A 118.8 . .
C10 C14 C15 117.6(4) . .
C10 C14 H14A 107.9 . .
C15 C14 H14A 107.9 . .
C10 C14 H14B 107.9 . .
C15 C14 H14B 107.9 . .
H14A C14 H14B 107.2 . .
C18 C15 C16 110.0(5) . .
C18 C15 C17 109.8(4) . .
C16 C15 C17 109.1(4) . .
C18 C15 C14 108.7(4) . .
C16 C15 C14 111.9(4) . .
C17 C15 C14 107.3(4) . .
C15 C16 H16A 109.5 . .
C15 C16 H16B 109.5 . .
H16A C16 H16B 109.5 . .
C15 C16 H16C 109.5 . .
H16A C16 H16C 109.5 . .
H16B C16 H16C 109.5 . .
C15 C17 H17A 109.5 . .
C15 C17 H17B 109.5 . .
H17A C17 H17B 109.5 . .
C15 C17 H17C 109.5 . .
H17A C17 H17C 109.5 . .
H17B C17 H17C 109.5 . .
C15 C18 H18A 109.5 . .
C15 C18 H18B 109.5 . .
H18A C18 H18B 109.5 . .
C15 C18 H18C 109.5 . .
H18A C18 H18C 109.5 . .
H18B C18 H18C 109.5 . .
C12 C19 H19A 109.5 . .
C12 C19 H19B 109.5 . .
H19A C19 H19B 109.5 . .
C12 C19 H19C 109.5 . .
H19A C19 H19C 109.5 . .
H19B C19 H19C 109.5 . .
N2 C20 C21 117.2(4) . .
N2 C20 H20A 108.0 . .
C21 C20 H20A 108.0 . .
N2 C20 H20B 108.0 . .
C21 C20 H20B 108.0 . .
H20A C20 H20B 107.2 . .
C26 C21 C22 119.1(4) . .
C26 C21 C20 119.8(4) . .
C22 C21 C20 121.0(4) . .
O2 C22 C23 121.1(4) . .
O2 C22 C21 118.7(4) . .
C23 C22 C21 120.1(4) . .
C24 C23 C22 118.2(4) . .
C24 C23 C27 120.1(4) . .
C22 C23 C27 121.7(4) . .
C25 C24 C23 122.9(4) . .
C25 C24 H24A 118.5 . .
C23 C24 H24A 118.5 . .
C26 C25 C24 117.0(4) . .
C26 C25 C32 122.2(4) . .
C24 C25 C32 120.7(4) . .
C25 C26 C21 122.4(4) . .
C25 C26 H26A 118.8 . .
C21 C26 H26A 118.8 . .
C23 C27 C28 115.7(4) . .
C23 C27 H27A 108.4 . .
C28 C27 H27A 108.4 . .
C23 C27 H27B 108.4 . .
C28 C27 H27B 108.4 . .
H27A C27 H27B 107.4 . .
C30 C28 C31 108.7(4) . .
C30 C28 C29 108.3(4) . .
C31 C28 C29 109.6(4) . .
C30 C28 C27 108.4(4) . .
C31 C28 C27 111.5(4) . .
C29 C28 C27 110.3(4) . .
C28 C29 H29A 109.5 . .
C28 C29 H29B 109.5 . .
H29A C29 H29B 109.5 . .
C28 C29 H29C 109.5 . .
H29A C29 H29C 109.5 . .
H29B C29 H29C 109.5 . .
C28 C30 H30A 109.5 . .
C28 C30 H30B 109.5 . .
H30A C30 H30B 109.5 . .
C28 C30 H30C 109.5 . .
H30A C30 H30C 109.5 . .
H30B C30 H30C 109.5 . .
C28 C31 H31A 109.5 . .
C28 C31 H31B 109.5 . .
H31A C31 H31B 109.5 . .
C28 C31 H31C 109.5 . .
H31A C31 H31C 109.5 . .
H31B C31 H31C 109.5 . .
C25 C32 H32A 109.5 . .
C25 C32 H32B 109.5 . .
H32A C32 H32B 109.5 . .
C25 C32 H32C 109.5 . .
H32A C32 H32C 109.5 . .
H32B C32 H32C 109.5 . .
C34 C33 N3 116.3(5) . .
C34 C33 H33A 108.2 . .
N3 C33 H33A 108.2 . .
C34 C33 H33B 108.2 . .
N3 C33 H33B 108.2 . .
H33A C33 H33B 107.4 . .
C39 C34 C35 120.8(7) . .
C39 C34 C33 122.2(6) . .
C35 C34 C33 116.2(5) . .
O3 C35 C34 118.9(5) . .
O3 C35 C36 122.2(5) . .
C34 C35 C36 118.9(5) . .
C35 C36 C37 117.6(6) . .
C35 C36 C40 121.1(5) . .
C37 C36 C40 121.2(6) . .
C38 C37 C36 122.5(7) . .
C38 C37 H37A 118.7 . .
C36 C37 H37A 118.7 . .
C39 C38 C37 117.6(6) . .
C39 C38 C45 123.0(8) . .
C37 C38 C45 119.4(8) . .
C34 C39 C38 122.0(7) . .
C34 C39 H39A 119.0 . .
C38 C39 H39A 119.0 . .
C36 C40 C41 116.6(4) . .
C36 C40 H40A 108.1 . .
C41 C40 H40A 108.1 . .
C36 C40 H40B 108.1 . .
C41 C40 H40B 108.1 . .
H40A C40 H40B 107.3 . .
C43 C41 C44 109.6(5) . .
C43 C41 C42 109.2(5) . .
C44 C41 C42 110.0(5) . .
C43 C41 C40 107.5(5) . .
C44 C41 C40 110.8(5) . .
C42 C41 C40 109.7(4) . .
C41 C42 H42A 109.5 . .
C41 C42 H42B 109.5 . .
H42A C42 H42B 109.5 . .
C41 C42 H42C 109.5 . .
H42A C42 H42C 109.5 . .
H42B C42 H42C 109.5 . .
C41 C43 H43A 109.5 . .
C41 C43 H43B 109.5 . .
H43A C43 H43B 109.5 . .
C41 C43 H43C 109.5 . .
H43A C43 H43C 109.5 . .
H43B C43 H43C 109.5 . .
C41 C44 H44A 109.5 . .
C41 C44 H44B 109.5 . .
H44A C44 H44B 109.5 . .
C41 C44 H44C 109.5 . .
H44A C44 H44C 109.5 . .
H44B C44 H44C 109.5 . .
C38 C45 H45A 109.5 . .
C38 C45 H45B 109.5 . .
H45A C45 H45B 109.5 . .
C38 C45 H45C 109.5 . .
H45A C45 H45C 109.5 . .
H45B C45 H45C 109.5 . .
O4 U2 O5 161.15(12) . .
O4 U2 O6 84.52(12) . .
O5 U2 O6 84.46(12) . .
O4 U2 O9 86.18(11) . .
O5 U2 O9 79.13(12) . .
O6 U2 O9 92.80(11) . .
O4 U2 O7 91.31(10) . .
O5 U2 O7 88.67(11) . .
O6 U2 O7 144.03(11) . .
O9 U2 O7 51.25(10) . .
O4 U2 N6 82.20(11) . .
O5 U2 N6 109.64(12) . .
O6 U2 N6 75.39(11) . .
O9 U2 N6 164.12(11) . .
O7 U2 N6 139.47(10) . .
O4 U2 N4 68.36(11) . .
O5 U2 N4 129.45(12) . .
O6 U2 N4 134.73(11) . .
O9 U2 N4 119.46(11) . .
O7 U2 N4 74.56(11) . .
N6 U2 N4 65.83(11) . .
O4 U2 N5 130.10(11) . .
O5 U2 N5 68.75(11) . .
O6 U2 N5 118.75(12) . .
O9 U2 N5 130.96(11) . .
O7 U2 N5 90.97(10) . .
N6 U2 N5 64.85(11) . .
N4 U2 N5 64.37(11) . .
O4 U2 C91 92.13(12) . .
O5 U2 C91 79.72(12) . .
O6 U2 C91 118.22(13) . .
O9 U2 C91 25.65(12) . .
O7 U2 C91 26.05(11) . .
N6 U2 C91 164.85(12) . .
N4 U2 C91 99.02(12) . .
N5 U2 C91 109.87(12) . .
C54 O4 U2 151.2(3) . .
C67 O5 U2 154.0(3) . .
C80 O6 U2 128.2(3) . .
C91 O7 U1 90.8(3) . .
C91 O7 U2 87.3(2) . .
U1 O7 U2 175.77(13) . .
C91 O8 U1 99.6(3) . .
C91 O9 U2 100.7(3) . .
C46 N4 C52 107.2(3) . .
C46 N4 C51 109.6(4) . .
C52 N4 C51 111.2(3) . .
C46 N4 U2 106.0(3) . .
C52 N4 U2 108.1(3) . .
C51 N4 U2 114.3(3) . .
C48 N5 C47 112.3(4) . .
C48 N5 C65 110.6(3) . .
C47 N5 C65 105.5(4) . .
C48 N5 U2 101.9(3) . .
C47 N5 U2 114.5(3) . .
C65 N5 U2 112.2(3) . .
C49 N6 C50 111.3(3) . .
C49 N6 C78 109.4(3) . .
C50 N6 C78 106.3(3) . .
C49 N6 U2 114.6(3) . .
C50 N6 U2 105.8(2) . .
C78 N6 U2 109.1(2) . .
N4 C46 C47 112.1(4) . .
N4 C46 H46A 109.2 . .
C47 C46 H46A 109.2 . .
N4 C46 H46B 109.2 . .
C47 C46 H46B 109.2 . .
H46A C46 H46B 107.9 . .
N5 C47 C46 111.7(4) . .
N5 C47 H47A 109.3 . .
C46 C47 H47A 109.3 . .
N5 C47 H47B 109.3 . .
C46 C47 H47B 109.3 . .
H47A C47 H47B 107.9 . .
N5 C48 C49 113.5(4) . .
N5 C48 H48A 108.9 . .
C49 C48 H48A 108.9 . .
N5 C48 H48B 108.9 . .
C49 C48 H48B 108.9 . .
H48A C48 H48B 107.7 . .
N6 C49 C48 113.3(4) . .
N6 C49 H49A 108.9 . .
C48 C49 H49A 108.9 . .
N6 C49 H49B 108.9 . .
C48 C49 H49B 108.9 . .
H49A C49 H49B 107.7 . .
N6 C50 C51 114.2(4) . .
N6 C50 H50A 108.7 . .
C51 C50 H50A 108.7 . .
N6 C50 H50B 108.7 . .
C51 C50 H50B 108.7 . .
H50A C50 H50B 107.6 . .
N4 C51 C50 114.0(4) . .
N4 C51 H51A 108.8 . .
C50 C51 H51A 108.8 . .
N4 C51 H51B 108.8 . .
C50 C51 H51B 108.8 . .
H51A C51 H51B 107.7 . .
N4 C52 C53 113.6(4) . .
N4 C52 H52A 108.8 . .
C53 C52 H52A 108.8 . .
N4 C52 H52B 108.8 . .
C53 C52 H52B 108.8 . .
H52A C52 H52B 107.7 . .
C58 C53 C54 119.0(4) . .
C58 C53 C52 120.3(4) . .
C54 C53 C52 120.7(4) . .
O4 C54 C55 121.1(4) . .
O4 C54 C53 118.0(4) . .
C55 C54 C53 120.8(4) . .
C54 C55 C56 117.6(4) . .
C54 C55 C59 122.2(4) . .
C56 C55 C59 120.1(4) . .
C57 C56 C55 123.2(5) . .
C57 C56 H56A 118.4 . .
C55 C56 H56A 118.4 . .
C56 C57 C58 117.4(4) . .
C56 C57 C64 122.3(5) . .
C58 C57 C64 120.3(5) . .
C53 C58 C57 121.9(5) . .
C53 C58 H58A 119.1 . .
C57 C58 H58A 119.1 . .
C55 C59 C60 117.2(4) . .
C55 C59 H59A 108.0 . .
C60 C59 H59A 108.0 . .
C55 C59 H59B 108.0 . .
C60 C59 H59B 108.0 . .
H59A C59 H59B 107.2 . .
C61 C60 C63 110.0(5) . .
C61 C60 C62 109.4(5) . .
C63 C60 C62 109.5(5) . .
C61 C60 C59 111.1(5) . .
C63 C60 C59 110.5(4) . .
C62 C60 C59 106.3(4) . .
C60 C61 H61A 109.5 . .
C60 C61 H61B 109.5 . .
H61A C61 H61B 109.5 . .
C60 C61 H61C 109.5 . .
H61A C61 H61C 109.5 . .
H61B C61 H61C 109.5 . .
C60 C62 H62A 109.5 . .
C60 C62 H62B 109.5 . .
H62A C62 H62B 109.5 . .
C60 C62 H62C 109.5 . .
H62A C62 H62C 109.5 . .
H62B C62 H62C 109.5 . .
C60 C63 H63A 109.5 . .
C60 C63 H63B 109.5 . .
H63A C63 H63B 109.5 . .
C60 C63 H63C 109.5 . .
H63A C63 H63C 109.5 . .
H63B C63 H63C 109.5 . .
C57 C64 H64A 109.5 . .
C57 C64 H64B 109.5 . .
H64A C64 H64B 109.5 . .
C57 C64 H64C 109.5 . .
H64A C64 H64C 109.5 . .
H64B C64 H64C 109.5 . .
C66 C65 N5 117.6(4) . .
C66 C65 H65A 107.9 . .
N5 C65 H65A 107.9 . .
C66 C65 H65B 107.9 . .
N5 C65 H65B 107.9 . .
H65A C65 H65B 107.2 . .
C67 C66 C71 120.5(4) . .
C67 C66 C65 119.5(4) . .
C71 C66 C65 119.7(4) . .
O5 C67 C66 118.6(4) . .
O5 C67 C68 122.4(4) . .
C66 C67 C68 119.0(4) . .
C69 C68 C67 118.5(4) . .
C69 C68 C72 121.2(4) . .
C67 C68 C72 120.3(4) . .
C68 C69 C70 123.5(5) . .
C68 C69 H69A 118.3 . .
C70 C69 H69A 118.3 . .
C71 C70 C69 116.8(4) . .
C71 C70 C77 121.8(5) . .
C69 C70 C77 121.3(5) . .
C66 C71 C70 121.7(5) . .
C66 C71 H71A 119.2 . .
C70 C71 H71A 119.2 . .
C68 C72 C73 115.5(4) . .
C68 C72 H72A 108.4 . .
C73 C72 H72A 108.4 . .
C68 C72 H72B 108.4 . .
C73 C72 H72B 108.4 . .
H72A C72 H72B 107.5 . .
C76 C73 C75 108.8(5) . .
C76 C73 C72 110.1(4) . .
C75 C73 C72 107.8(5) . .
C76 C73 C74 109.2(5) . .
C75 C73 C74 108.9(4) . .
C72 C73 C74 112.0(4) . .
C73 C74 H74A 109.5 . .
C73 C74 H74B 109.5 . .
H74A C74 H74B 109.5 . .
C73 C74 H74C 109.5 . .
H74A C74 H74C 109.5 . .
H74B C74 H74C 109.5 . .
C73 C75 H75A 109.5 . .
C73 C75 H75B 109.5 . .
H75A C75 H75B 109.5 . .
C73 C75 H75C 109.5 . .
H75A C75 H75C 109.5 . .
H75B C75 H75C 109.5 . .
C73 C76 H76A 109.5 . .
C73 C76 H76B 109.5 . .
H76A C76 H76B 109.5 . .
C73 C76 H76C 109.5 . .
H76A C76 H76C 109.5 . .
H76B C76 H76C 109.5 . .
C70 C77 H77A 109.5 . .
C70 C77 H77B 109.5 . .
H77A C77 H77B 109.5 . .
C70 C77 H77C 109.5 . .
H77A C77 H77C 109.5 . .
H77B C77 H77C 109.5 . .
N6 C78 C79 114.2(4) . .
N6 C78 H78A 108.7 . .
C79 C78 H78A 108.7 . .
N6 C78 H78B 108.7 . .
C79 C78 H78B 108.7 . .
H78A C78 H78B 107.6 . .
C84 C79 C80 120.3(4) . .
C84 C79 C78 122.2(4) . .
C80 C79 C78 117.3(4) . .
O6 C80 C79 118.9(4) . .
O6 C80 C81 121.6(4) . .
C79 C80 C81 119.5(4) . .
C82 C81 C80 117.6(5) . .
C82 C81 C85 120.7(4) . .
C80 C81 C85 121.6(4) . .
C83 C82 C81 123.3(4) . .
C83 C82 H82A 118.3 . .
C81 C82 H82A 118.3 . .
C82 C83 C84 117.3(4) . .
C82 C83 C90 121.5(5) . .
C84 C83 C90 121.2(5) . .
C79 C84 C83 121.2(5) . .
C79 C84 H84A 119.4 . .
C83 C84 H84A 119.4 . .
C81 C85 C86 115.6(4) . .
C81 C85 H85A 108.4 . .
C86 C85 H85A 108.4 . .
C81 C85 H85B 108.4 . .
C86 C85 H85B 108.4 . .
H85A C85 H85B 107.4 . .
C88 C86 C87 110.1(6) . .
C88 C86 C89 107.8(5) . .
C87 C86 C89 109.3(5) . .
C88 C86 C85 111.4(5) . .
C87 C86 C85 110.6(4) . .
C89 C86 C85 107.5(4) . .
C86 C87 H87A 109.5 . .
C86 C87 H87B 109.5 . .
H87A C87 H87B 109.5 . .
C86 C87 H87C 109.5 . .
H87A C87 H87C 109.5 . .
H87B C87 H87C 109.5 . .
C86 C88 H88A 109.5 . .
C86 C88 H88B 109.5 . .
H88A C88 H88B 109.5 . .
C86 C88 H88C 109.5 . .
H88A C88 H88C 109.5 . .
H88B C88 H88C 109.5 . .
C86 C89 H89A 109.5 . .
C86 C89 H89B 109.5 . .
H89A C89 H89B 109.5 . .
C86 C89 H89C 109.5 . .
H89A C89 H89C 109.5 . .
H89B C89 H89C 109.5 . .
C83 C90 H90A 109.5 . .
C83 C90 H90B 109.5 . .
H90A C90 H90B 109.5 . .
C83 C90 H90C 109.5 . .
H90A C90 H90C 109.5 . .
H90B C90 H90C 109.5 . .
O8 C91 O7 117.4(4) . .
O8 C91 O9 124.0(4) . .
O7 C91 O9 118.6(4) . .
O8 C91 U2 166.1(3) . .
O7 C91 U2 66.6(2) . .
O9 C91 U2 53.6(2) . .
O8 C91 U1 55.0(2) . .
O7 C91 U1 63.4(2) . .
O9 C91 U1 171.1(3) . .
U2 C91 U1 129.89(17) . .
C102 C101 C106 120.9(5) . .
C102 C101 H10A 119.6 . .
C106 C101 H10A 119.6 . .
C101 C102 C103 120.1(5) . .
C101 C102 H10B 120.0 . .
C103 C102 H10B 120.0 . .
C102 C103 C104 119.6(6) . .
C102 C103 H10C 120.2 . .
C104 C103 H10C 120.2 . .
C105 C104 C103 119.8(5) . .
C105 C104 H10D 120.1 . .
C103 C104 H10D 120.1 . .
C106 C105 C104 120.3(5) . .
C106 C105 H10E 119.8 . .
C104 C105 H10E 119.8 . .
C101 C106 C105 119.4(5) . .
C101 C106 H10F 120.3 . .
C105 C106 H10F 120.3 . .
C206 C201 C202 119.7(6) . .
C206 C201 H20C 120.1 . .
C202 C201 H20C 120.1 . .
C203 C202 C201 119.5(6) . .
C203 C202 H20D 120.3 . .
C201 C202 H20D 120.3 . .
C202 C203 C204 121.1(5) . .
C202 C203 H20E 119.5 . .
C204 C203 H20E 119.5 . .
C203 C204 C205 119.3(6) . .
C203 C204 H20F 120.4 . .
C205 C204 H20F 120.4 . .
C204 C205 C206 119.9(6) . .
C204 C205 H20G 120.1 . .
C206 C205 H20G 120.1 . .
C201 C206 C205 120.6(5) . .
C201 C206 H20H 119.7 . .
C205 C206 H20H 119.7 . .
C302 C301 C303 119.1(6) . 3_566
C302 C301 H30D 120.5 . .
C303 C301 H30D 120.5 3_566 .
C303 C302 C301 120.4(6) . .
C303 C302 H30E 119.8 . .
C301 C302 H30E 119.8 . .
C302 C303 C301 120.4(6) . 3_566
C302 C303 H30F 119.8 . .
C301 C303 H30F 119.8 3_566 .

loop_
_geom_bond_atom_site_label_1
_geom_bond_atom_site_label_2
_geom_bond_distance
_geom_bond_site_symmetry_2
U1 O2 2.149(3) .
U1 O1 2.190(3) .
U1 O3 2.239(3) .
U1 O8 2.430(3) .
U1 O7 2.616(3) .
U1 N3 2.669(4) .
U1 N1 2.704(4) .
U1 N2 2.748(4) .
U1 C91 2.926(5) .
O1 C9 1.340(5) .
O2 C22 1.351(5) .
O3 C35 1.342(6) .
N1 C6 1.452(7) .
N1 C7 1.483(7) .
N1 C1 1.496(7) .
N2 C2 1.490(6) .
N2 C20 1.493(6) .
N2 C3 1.500(6) .
N3 C4 1.443(8) .
N3 C33 1.511(7) .
N3 C5 1.547(8) .
C1 C2 1.469(8) .
C1 H1A 0.9900 .
C1 H1B 0.9900 .
C2 H2A 0.9900 .
C2 H2B 0.9900 .
C3 C4 1.548(8) .
C3 H3A 0.9900 .
C3 H3B 0.9900 .
C4 H4A 0.9900 .
C4 H4B 0.9900 .
C5 C6 1.441(9) .
C5 H5A 0.9900 .
C5 H5B 0.9900 .
C6 H6A 0.9900 .
C6 H6B 0.9900 .
C7 C8 1.490(7) .
C7 H7A 0.9900 .
C7 H7B 0.9900 .
C8 C13 1.379(7) .
C8 C9 1.415(7) .
C9 C10 1.407(7) .
C10 C11 1.395(7) .
C10 C14 1.510(6) .
C11 C12 1.388(7) .
C11 H11A 0.9500 .
C12 C13 1.388(7) .
C12 C19 1.511(7) .
C13 H13A 0.9500 .
C14 C15 1.544(6) .
C14 H14A 0.9900 .
C14 H14B 0.9900 .
C15 C18 1.519(8) .
C15 C16 1.520(7) .
C15 C17 1.529(7) .
C16 H16A 0.9800 .
C16 H16B 0.9800 .
C16 H16C 0.9800 .
C17 H17A 0.9800 .
C17 H17B 0.9800 .
C17 H17C 0.9800 .
C18 H18A 0.9800 .
C18 H18B 0.9800 .
C18 H18C 0.9800 .
C19 H19A 0.9800 .
C19 H19B 0.9800 .
C19 H19C 0.9800 .
C20 C21 1.502(7) .
C20 H20A 0.9900 .
C20 H20B 0.9900 .
C21 C26 1.394(6) .
C21 C22 1.401(6) .
C22 C23 1.399(6) .
C23 C24 1.396(6) .
C23 C27 1.502(6) .
C24 C25 1.396(7) .
C24 H24A 0.9500 .
C25 C26 1.381(7) .
C25 C32 1.506(6) .
C26 H26A 0.9500 .
C27 C28 1.540(6) .
C27 H27A 0.9900 .
C27 H27B 0.9900 .
C28 C30 1.527(6) .
C28 C31 1.530(7) .
C28 C29 1.531(7) .
C29 H29A 0.9800 .
C29 H29B 0.9800 .
C29 H29C 0.9800 .
C30 H30A 0.9800 .
C30 H30B 0.9800 .
C30 H30C 0.9800 .
C31 H31A 0.9800 .
C31 H31B 0.9800 .
C31 H31C 0.9800 .
C32 H32A 0.9800 .
C32 H32B 0.9800 .
C32 H32C 0.9800 .
C33 C34 1.510(9) .
C33 H33A 0.9900 .
C33 H33B 0.9900 .
C34 C39 1.368(8) .
C34 C35 1.405(8) .
C35 C36 1.409(8) .
C36 C37 1.414(7) .
C36 C40 1.502(8) .
C37 C38 1.393(11) .
C37 H37A 0.9500 .
C38 C39 1.376(11) .
C38 C45 1.517(9) .
C39 H39A 0.9500 .
C40 C41 1.557(7) .
C40 H40A 0.9900 .
C40 H40B 0.9900 .
C41 C43 1.510(9) .
C41 C44 1.527(8) .
C41 C42 1.528(7) .
C42 H42A 0.9800 .
C42 H42B 0.9800 .
C42 H42C 0.9800 .
C43 H43A 0.9800 .
C43 H43B 0.9800 .
C43 H43C 0.9800 .
C44 H44A 0.9800 .
C44 H44B 0.9800 .
C44 H44C 0.9800 .
C45 H45A 0.9800 .
C45 H45B 0.9800 .
C45 H45C 0.9800 .
U2 O4 2.158(3) .
U2 O5 2.171(3) .
U2 O6 2.213(3) .
U2 O9 2.375(3) .
U2 O7 2.663(3) .
U2 N6 2.717(4) .
U2 N4 2.722(4) .
U2 N5 2.776(4) .
U2 C91 2.898(4) .
O4 C54 1.350(5) .
O5 C67 1.351(5) .
O6 C80 1.346(5) .
O7 C91 1.274(5) .
O8 C91 1.274(5) .
O9 C91 1.277(5) .
N4 C46 1.483(6) .
N4 C52 1.486(6) .
N4 C51 1.503(6) .
N5 C48 1.482(6) .
N5 C47 1.485(6) .
N5 C65 1.501(6) .
N6 C49 1.488(6) .
N6 C50 1.492(5) .
N6 C78 1.501(6) .
C46 C47 1.519(6) .
C46 H46A 0.9900 .
C46 H46B 0.9900 .
C47 H47A 0.9900 .
C47 H47B 0.9900 .
C48 C49 1.513(7) .
C48 H48A 0.9900 .
C48 H48B 0.9900 .
C49 H49A 0.9900 .
C49 H49B 0.9900 .
C50 C51 1.516(6) .
C50 H50A 0.9900 .
C50 H50B 0.9900 .
C51 H51A 0.9900 .
C51 H51B 0.9900 .
C52 C53 1.488(6) .
C52 H52A 0.9900 .
C52 H52B 0.9900 .
C53 C58 1.387(6) .
C53 C54 1.404(6) .
C54 C55 1.391(6) .
C55 C56 1.401(7) .
C55 C59 1.512(6) .
C56 C57 1.382(7) .
C56 H56A 0.9500 .
C57 C58 1.391(7) .
C57 C64 1.511(6) .
C58 H58A 0.9500 .
C59 C60 1.540(7) .
C59 H59A 0.9900 .
C59 H59B 0.9900 .
C60 C61 1.522(8) .
C60 C63 1.526(8) .
C60 C62 1.535(8) .
C61 H61A 0.9800 .
C61 H61B 0.9800 .
C61 H61C 0.9800 .
C62 H62A 0.9800 .
C62 H62B 0.9800 .
C62 H62C 0.9800 .
C63 H63A 0.9800 .
C63 H63B 0.9800 .
C63 H63C 0.9800 .
C64 H64A 0.9800 .
C64 H64B 0.9800 .
C64 H64C 0.9800 .
C65 C66 1.501(6) .
C65 H65A 0.9900 .
C65 H65B 0.9900 .
C66 C67 1.390(7) .
C66 C71 1.391(7) .
C67 C68 1.418(6) .
C68 C69 1.383(7) .
C68 C72 1.508(7) .
C69 C70 1.392(7) .
C69 H69A 0.9500 .
C70 C71 1.392(7) .
C70 C77 1.505(7) .
C71 H71A 0.9500 .
C72 C73 1.537(7) .
C72 H72A 0.9900 .
C72 H72B 0.9900 .
C73 C76 1.518(7) .
C73 C75 1.524(7) .
C73 C74 1.540(7) .
C74 H74A 0.9800 .
C74 H74B 0.9800 .
C74 H74C 0.9800 .
C75 H75A 0.9800 .
C75 H75B 0.9800 .
C75 H75C 0.9800 .
C76 H76A 0.9800 .
C76 H76B 0.9800 .
C76 H76C 0.9800 .
C77 H77A 0.9800 .
C77 H77B 0.9800 .
C77 H77C 0.9800 .
C78 C79 1.503(6) .
C78 H78A 0.9900 .
C78 H78B 0.9900 .
C79 C84 1.383(6) .
C79 C80 1.400(6) .
C80 C81 1.411(6) .
C81 C82 1.395(7) .
C81 C85 1.506(7) .
C82 C83 1.387(7) .
C82 H82A 0.9500 .
C83 C84 1.400(7) .
C83 C90 1.506(7) .
C84 H84A 0.9500 .
C85 C86 1.547(7) .
C85 H85A 0.9900 .
C85 H85B 0.9900 .
C86 C88 1.513(8) .
C86 C87 1.515(8) .
C86 C89 1.520(7) .
C87 H87A 0.9800 .
C87 H87B 0.9800 .
C87 H87C 0.9800 .
C88 H88A 0.9800 .
C88 H88B 0.9800 .
C88 H88C 0.9800 .
C89 H89A 0.9800 .
C89 H89B 0.9800 .
C89 H89C 0.9800 .
C90 H90A 0.9800 .
C90 H90B 0.9800 .
C90 H90C 0.9800 .
C101 C102 1.365(8) .
C101 C106 1.378(8) .
C101 H10A 0.9500 .
C102 C103 1.385(8) .
C102 H10B 0.9500 .
C103 C104 1.385(8) .
C103 H10C 0.9500 .
C104 C105 1.380(8) .
C104 H10D 0.9500 .
C105 C106 1.379(8) .
C105 H10E 0.9500 .
C106 H10F 0.9500 .
C201 C206 1.369(8) .
C201 C202 1.394(7) .
C201 H20C 0.9500 .
C202 C203 1.375(9) .
C202 H20D 0.9500 .
C203 C204 1.381(9) .
C203 H20E 0.9500 .
C204 C205 1.382(8) .
C204 H20F 0.9500 .
C205 C206 1.390(8) .
C205 H20G 0.9500 .
C206 H20H 0.9500 .
C301 C302 1.368(8) .
C301 C303 1.371(9) 3_566
C301 H30D 0.9500 .
C302 C303 1.367(8) .
C302 H30E 0.9500 .
C303 C301 1.371(9) 3_566
C303 H30F 0.9500 .

loop_
_geom_torsion_atom_site_label_1
_geom_torsion_atom_site_label_2
_geom_torsion_atom_site_label_3
_geom_torsion_atom_site_label_4
_geom_torsion
_geom_torsion_site_symmetry_1
_geom_torsion_site_symmetry_4
O2 U1 O1 C9 -160.2(5) . .
O3 U1 O1 C9 161.1(6) . .
O8 U1 O1 C9 -47.6(6) . .
O7 U1 O1 C9 -83.9(6) . .
N3 U1 O1 C9 84.4(6) . .
N1 U1 O1 C9 19.0(5) . .
N2 U1 O1 C9 36.3(6) . .
C91 U1 O1 C9 -68.1(6) . .
O1 U1 O2 C22 -169.6(5) . .
O3 U1 O2 C22 -131.2(6) . .
O8 U1 O2 C22 71.0(6) . .
O7 U1 O2 C22 118.6(6) . .
N3 U1 O2 C22 -58.5(7) . .
N1 U1 O2 C22 11.5(7) . .
N2 U1 O2 C22 -2.2(6) . .
C91 U1 O2 C22 95.9(6) . .
O2 U1 O3 C35 54.9(4) . .
O1 U1 O3 C35 -140.2(4) . .
O8 U1 O3 C35 103.3(4) . .
O7 U1 O3 C35 149.6(4) . .
N3 U1 O3 C35 -53.6(4) . .
N1 U1 O3 C35 -89.1(4) . .
N2 U1 O3 C35 -4.6(4) . .
C91 U1 O3 C35 130.7(4) . .
O2 U1 N1 C6 -103.8(4) . .
O1 U1 N1 C6 76.7(4) . .
O3 U1 N1 C6 22.5(5) . .
O8 U1 N1 C6 -163.8(4) . .
O7 U1 N1 C6 149.0(4) . .
N3 U1 N1 C6 -16.0(4) . .
N2 U1 N1 C6 -89.6(4) . .
C91 U1 N1 C6 173.7(4) . .
O2 U1 N1 C7 132.6(3) . .
O1 U1 N1 C7 -46.9(3) . .
O3 U1 N1 C7 -101.1(3) . .
O8 U1 N1 C7 72.6(3) . .
O7 U1 N1 C7 25.3(3) . .
N3 U1 N1 C7 -139.6(4) . .
N2 U1 N1 C7 146.8(3) . .
C91 U1 N1 C7 50.1(3) . .
O2 U1 N1 C1 20.4(4) . .
O1 U1 N1 C1 -159.1(4) . .
O3 U1 N1 C1 146.6(3) . .
O8 U1 N1 C1 -39.6(4) . .
O7 U1 N1 C1 -86.9(4) . .
N3 U1 N1 C1 108.2(4) . .
N2 U1 N1 C1 34.6(3) . .
C91 U1 N1 C1 -62.1(4) . .
O2 U1 N2 C2 157.7(4) . .
O1 U1 N2 C2 -29.5(4) . .
O3 U1 N2 C2 -137.0(3) . .
O8 U1 N2 C2 73.2(3) . .
O7 U1 N2 C2 71.4(4) . .
N3 U1 N2 C2 -83.7(4) . .
N1 U1 N2 C2 -11.5(3) . .
C91 U1 N2 C2 75.2(3) . .
O2 U1 N2 C20 35.6(3) . .
O1 U1 N2 C20 -151.6(3) . .
O3 U1 N2 C20 100.9(3) . .
O8 U1 N2 C20 -49.0(3) . .
O7 U1 N2 C20 -50.7(3) . .
N3 U1 N2 C20 154.2(3) . .
N1 U1 N2 C20 -133.6(3) . .
C91 U1 N2 C20 -47.0(3) . .
O2 U1 N2 C3 -82.9(3) . .
O1 U1 N2 C3 90.0(3) . .
O3 U1 N2 C3 -17.5(3) . .
O8 U1 N2 C3 -167.4(3) . .
O7 U1 N2 C3 -169.1(3) . .
N3 U1 N2 C3 35.7(3) . .
N1 U1 N2 C3 108.0(3) . .
C91 U1 N2 C3 -165.4(3) . .
O2 U1 N3 C4 44.8(5) . .
O1 U1 N3 C4 -158.0(5) . .
O3 U1 N3 C4 121.7(5) . .
O8 U1 N3 C4 -43.3(5) . .
O7 U1 N3 C4 -127.9(5) . .
N1 U1 N3 C4 -86.8(4) . .
N2 U1 N3 C4 -14.0(4) . .
C91 U1 N3 C4 -65.3(6) . .
O2 U1 N3 C33 -79.3(4) . .
O1 U1 N3 C33 77.8(4) . .
O3 U1 N3 C33 -2.5(4) . .
O8 U1 N3 C33 -167.5(3) . .
O7 U1 N3 C33 107.9(4) . .
N1 U1 N3 C33 149.1(4) . .
N2 U1 N3 C33 -138.2(4) . .
C91 U1 N3 C33 170.5(3) . .
O2 U1 N3 C5 166.1(3) . .
O1 U1 N3 C5 -36.7(3) . .
O3 U1 N3 C5 -117.0(3) . .
O8 U1 N3 C5 78.0(4) . .
O7 U1 N3 C5 -6.6(5) . .
N1 U1 N3 C5 34.5(3) . .
N2 U1 N3 C5 107.3(3) . .
C91 U1 N3 C5 56.0(5) . .
C6 N1 C1 C2 67.5(6) . .
C7 N1 C1 C2 -172.0(5) . .
U1 N1 C1 C2 -59.7(5) . .
N1 C1 C2 N2 52.0(7) . .
C20 N2 C2 C1 109.6(5) . .
C3 N2 C2 C1 -129.5(5) . .
U1 N2 C2 C1 -14.7(6) . .
C2 N2 C3 C4 62.2(6) . .
C20 N2 C3 C4 -178.2(4) . .
U1 N2 C3 C4 -58.5(5) . .
C33 N3 C4 C3 114.1(6) . .
C5 N3 C4 C3 -128.9(5) . .
U1 N3 C4 C3 -10.7(7) . .
N2 C3 C4 N3 50.0(7) . .
C4 N3 C5 C6 66.2(6) . .
C33 N3 C5 C6 -175.9(5) . .
U1 N3 C5 C6 -59.4(5) . .
N3 C5 C6 N1 47.4(7) . .
C7 N1 C6 C5 112.3(6) . .
C1 N1 C6 C5 -130.1(5) . .
U1 N1 C6 C5 -8.8(7) . .
C6 N1 C7 C8 -51.2(6) . .
C1 N1 C7 C8 -172.0(5) . .
U1 N1 C7 C8 75.7(5) . .
N1 C7 C8 C13 133.5(5) . .
N1 C7 C8 C9 -54.8(7) . .
U1 O1 C9 C10 177.1(4) . .
U1 O1 C9 C8 -0.7(8) . .
C13 C8 C9 O1 179.1(4) . .
C7 C8 C9 O1 7.4(7) . .
C13 C8 C9 C10 1.3(7) . .
C7 C8 C9 C10 -170.4(5) . .
O1 C9 C10 C11 -176.6(4) . .
C8 C9 C10 C11 1.1(7) . .
O1 C9 C10 C14 -0.8(7) . .
C8 C9 C10 C14 177.0(4) . .
C9 C10 C11 C12 -2.6(7) . .
C14 C10 C11 C12 -178.5(4) . .
C10 C11 C12 C13 1.6(7) . .
C10 C11 C12 C19 179.3(5) . .
C9 C8 C13 C12 -2.4(8) . .
C7 C8 C13 C12 169.4(5) . .
C11 C12 C13 C8 1.0(8) . .
C19 C12 C13 C8 -176.8(5) . .
C11 C10 C14 C15 -78.9(6) . .
C9 C10 C14 C15 105.3(5) . .
C10 C14 C15 C18 -66.1(6) . .
C10 C14 C15 C16 55.6(6) . .
C10 C14 C15 C17 175.1(4) . .
C2 N2 C20 C21 170.6(4) . .
C3 N2 C20 C21 49.4(5) . .
U1 N2 C20 C21 -64.6(4) . .
N2 C20 C21 C26 -131.5(4) . .
N2 C20 C21 C22 51.7(6) . .
U1 O2 C22 C23 166.4(4) . .
U1 O2 C22 C21 -11.4(9) . .
C26 C21 C22 O2 173.9(4) . .
C20 C21 C22 O2 -9.3(6) . .
C26 C21 C22 C23 -3.9(7) . .
C20 C21 C22 C23 172.9(4) . .
O2 C22 C23 C24 -172.9(4) . .
C21 C22 C23 C24 4.9(6) . .
O2 C22 C23 C27 6.2(7) . .
C21 C22 C23 C27 -176.0(4) . .
C22 C23 C24 C25 -2.4(7) . .
C27 C23 C24 C25 178.5(4) . .
C23 C24 C25 C26 -1.1(7) . .
C23 C24 C25 C32 177.1(4) . .
C24 C25 C26 C21 2.2(7) . .
C32 C25 C26 C21 -176.0(4) . .
C22 C21 C26 C25 0.3(7) . .
C20 C21 C26 C25 -176.6(4) . .
C24 C23 C27 C28 -88.8(5) . .
C22 C23 C27 C28 92.1(5) . .
C23 C27 C28 C30 177.4(4) . .
C23 C27 C28 C31 57.9(5) . .
C23 C27 C28 C29 -64.2(5) . .
C4 N3 C33 C34 -73.9(6) . .
C5 N3 C33 C34 167.3(5) . .
U1 N3 C33 C34 54.7(6) . .
N3 C33 C34 C39 115.2(6) . .
N3 C33 C34 C35 -74.8(6) . .
U1 O3 C35 C34 57.0(6) . .
U1 O3 C35 C36 -124.5(4) . .
C39 C34 C35 O3 -174.7(5) . .
C33 C34 C35 O3 15.2(7) . .
C39 C34 C35 C36 6.8(8) . .
C33 C34 C35 C36 -163.4(5) . .
O3 C35 C36 C37 173.2(4) . .
C34 C35 C36 C37 -8.3(7) . .
O3 C35 C36 C40 -10.0(7) . .
C34 C35 C36 C40 168.5(5) . .
C35 C36 C37 C38 3.6(8) . .
C40 C36 C37 C38 -173.2(5) . .
C36 C37 C38 C39 3.0(9) . .
C36 C37 C38 C45 179.9(6) . .
C35 C34 C39 C38 0.0(9) . .
C33 C34 C39 C38 169.6(6) . .
C37 C38 C39 C34 -4.8(9) . .
C45 C38 C39 C34 178.4(6) . .
C35 C36 C40 C41 -96.3(6) . .
C37 C36 C40 C41 80.4(6) . .
C36 C40 C41 C43 173.3(5) . .
C36 C40 C41 C44 -66.9(6) . .
C36 C40 C41 C42 54.7(6) . .
O5 U2 O4 C54 154.2(5) . .
O6 U2 O4 C54 -151.3(6) . .
O9 U2 O4 C54 115.5(6) . .
O7 U2 O4 C54 64.5(6) . .
N6 U2 O4 C54 -75.4(6) . .
N4 U2 O4 C54 -8.4(5) . .
N5 U2 O4 C54 -27.9(6) . .
C91 U2 O4 C54 90.5(6) . .
O4 U2 O5 C67 168.0(6) . .
O6 U2 O5 C67 113.5(7) . .
O9 U2 O5 C67 -152.6(7) . .
O7 U2 O5 C67 -101.8(7) . .
N6 U2 O5 C67 41.2(7) . .
N4 U2 O5 C67 -33.2(7) . .
N5 U2 O5 C67 -10.3(7) . .
C91 U2 O5 C67 -126.5(7) . .
O4 U2 O6 C80 134.8(4) . .
O5 U2 O6 C80 -60.5(4) . .
O9 U2 O6 C80 -139.3(4) . .
O7 U2 O6 C80 -140.5(3) . .
N6 U2 O6 C80 51.5(4) . .
N4 U2 O6 C80 82.8(4) . .
N5 U2 O6 C80 1.5(4) . .
C91 U2 O6 C80 -135.7(3) . .
O2 U1 O7 C91 -62.2(3) . .
O1 U1 O7 C91 141.7(3) . .
O3 U1 O7 C91 -145.9(3) . .
O8 U1 O7 C91 6.5(2) . .
N3 U1 O7 C91 110.7(4) . .
N1 U1 O7 C91 73.9(3) . .
N2 U1 O7 C91 8.6(3) . .
O4 U2 O7 C91 92.2(3) . .
O5 U2 O7 C91 -69.0(3) . .
O6 U2 O7 C91 9.7(3) . .
O9 U2 O7 C91 8.1(2) . .
N6 U2 O7 C91 171.7(2) . .
N4 U2 O7 C91 159.3(3) . .
N5 U2 O7 C91 -137.7(3) . .
O2 U1 O8 C91 102.8(3) . .
O1 U1 O8 C91 -54.2(3) . .
O3 U1 O8 C91 53.9(4) . .
O7 U1 O8 C91 -6.6(2) . .
N3 U1 O8 C91 -156.4(3) . .
N1 U1 O8 C91 -116.7(3) . .
N2 U1 O8 C91 175.3(3) . .
O4 U2 O9 C91 -103.0(3) . .
O5 U2 O9 C91 88.9(3) . .
O6 U2 O9 C91 172.7(3) . .
O7 U2 O9 C91 -8.3(2) . .
N6 U2 O9 C91 -146.0(4) . .
N4 U2 O9 C91 -40.5(3) . .
N5 U2 O9 C91 39.8(3) . .
O4 U2 N4 C46 161.4(3) . .
O5 U2 N4 C46 -11.4(3) . .
O6 U2 N4 C46 -141.1(3) . .
O9 U2 N4 C46 89.3(3) . .
O7 U2 N4 C46 63.7(3) . .
N6 U2 N4 C46 -107.5(3) . .
N5 U2 N4 C46 -35.1(3) . .
C91 U2 N4 C46 72.7(3) . .
O4 U2 N4 C52 46.7(3) . .
O5 U2 N4 C52 -126.1(3) . .
O6 U2 N4 C52 104.2(3) . .
O9 U2 N4 C52 -25.5(3) . .
O7 U2 N4 C52 -51.0(3) . .
N6 U2 N4 C52 137.7(3) . .
N5 U2 N4 C52 -149.8(3) . .
C91 U2 N4 C52 -42.0(3) . .
O4 U2 N4 C51 -77.8(3) . .
O5 U2 N4 C51 109.5(3) . .
O6 U2 N4 C51 -20.3(4) . .
O9 U2 N4 C51 -149.9(3) . .
O7 U2 N4 C51 -175.5(3) . .
N6 U2 N4 C51 13.3(3) . .
N5 U2 N4 C51 85.7(3) . .
C91 U2 N4 C51 -166.5(3) . .
O4 U2 N5 C48 -92.3(3) . .
O5 U2 N5 C48 87.0(3) . .
O6 U2 N5 C48 16.4(3) . .
O9 U2 N5 C48 139.7(2) . .
O7 U2 N5 C48 175.2(3) . .
N6 U2 N5 C48 -38.5(2) . .
N4 U2 N5 C48 -112.4(3) . .
C91 U2 N5 C48 156.9(3) . .
O4 U2 N5 C47 29.2(4) . .
O5 U2 N5 C47 -151.5(3) . .
O6 U2 N5 C47 137.9(3) . .
O9 U2 N5 C47 -98.8(3) . .
O7 U2 N5 C47 -63.3(3) . .
N6 U2 N5 C47 83.0(3) . .
N4 U2 N5 C47 9.1(3) . .
C91 U2 N5 C47 -81.6(3) . .
O4 U2 N5 C65 149.5(3) . .
O5 U2 N5 C65 -31.3(3) . .
O6 U2 N5 C65 -101.9(3) . .
O9 U2 N5 C65 21.5(3) . .
O7 U2 N5 C65 56.9(3) . .
N6 U2 N5 C65 -156.8(3) . .
N4 U2 N5 C65 129.3(3) . .
C91 U2 N5 C65 38.6(3) . .
O4 U2 N6 C49 157.8(3) . .
O5 U2 N6 C49 -37.3(3) . .
O6 U2 N6 C49 -115.8(3) . .
O9 U2 N6 C49 -158.8(4) . .
O7 U2 N6 C49 75.0(3) . .
N4 U2 N6 C49 88.1(3) . .
N5 U2 N6 C49 16.3(3) . .
C91 U2 N6 C49 89.1(5) . .
O4 U2 N6 C50 34.9(3) . .
O5 U2 N6 C50 -160.3(3) . .
O6 U2 N6 C50 121.2(3) . .
O9 U2 N6 C50 78.2(5) . .
O7 U2 N6 C50 -48.0(3) . .
N4 U2 N6 C50 -34.9(3) . .
N5 U2 N6 C50 -106.6(3) . .
C91 U2 N6 C50 -33.9(6) . .
O4 U2 N6 C78 -79.1(3) . .
O5 U2 N6 C78 85.7(3) . .
O6 U2 N6 C78 7.2(3) . .
O9 U2 N6 C78 -35.8(5) . .
O7 U2 N6 C78 -162.0(2) . .
N4 U2 N6 C78 -148.9(3) . .
N5 U2 N6 C78 139.4(3) . .
C91 U2 N6 C78 -147.9(4) . .
C52 N4 C46 C47 178.1(4) . .
C51 N4 C46 C47 -61.0(5) . .
U2 N4 C46 C47 62.8(4) . .
C48 N5 C47 C46 133.9(4) . .
C65 N5 C47 C46 -105.6(4) . .
U2 N5 C47 C46 18.3(5) . .
N4 C46 C47 N5 -56.2(5) . .
C47 N5 C48 C49 -59.8(5) . .
C65 N5 C48 C49 -177.3(4) . .
U2 N5 C48 C49 63.2(4) . .
C50 N6 C49 C48 128.9(4) . .
C78 N6 C49 C48 -113.9(4) . .
U2 N6 C49 C48 9.0(5) . .
N5 C48 C49 N6 -52.2(5) . .
C49 N6 C50 C51 -67.1(5) . .
C78 N6 C50 C51 173.9(4) . .
U2 N6 C50 C51 57.9(4) . .
C46 N4 C51 C50 129.4(4) . .
C52 N4 C51 C50 -112.2(4) . .
U2 N4 C51 C50 10.6(5) . .
N6 C50 C51 N4 -48.1(5) . .
C46 N4 C52 C53 170.7(4) . .
C51 N4 C52 C53 50.9(5) . .
U2 N4 C52 C53 -75.4(4) . .
N4 C52 C53 C58 -129.9(4) . .
N4 C52 C53 C54 49.9(6) . .
U2 O4 C54 C55 160.8(4) . .
U2 O4 C54 C53 -15.2(8) . .
C58 C53 C54 O4 -179.3(4) . .
C52 C53 C54 O4 0.9(6) . .
C58 C53 C54 C55 4.7(6) . .
C52 C53 C54 C55 -175.1(4) . .
O4 C54 C55 C56 179.5(4) . .
C53 C54 C55 C56 -4.7(6) . .
O4 C54 C55 C59 -3.3(7) . .
C53 C54 C55 C59 172.5(4) . .
C54 C55 C56 C57 0.8(7) . .
C59 C55 C56 C57 -176.4(4) . .
C55 C56 C57 C58 2.9(7) . .
C55 C56 C57 C64 -177.9(4) . .
C54 C53 C58 C57 -0.9(7) . .
C52 C53 C58 C57 179.0(4) . .
C56 C57 C58 C53 -2.8(7) . .
C64 C57 C58 C53 178.0(4) . .
C54 C55 C59 C60 93.9(6) . .
C56 C55 C59 C60 -89.0(6) . .
C55 C59 C60 C61 55.2(6) . .
C55 C59 C60 C63 -67.2(6) . .
C55 C59 C60 C62 174.1(5) . .
C48 N5 C65 C66 -48.4(5) . .
C47 N5 C65 C66 -170.1(4) . .
U2 N5 C65 C66 64.6(5) . .
N5 C65 C66 C67 -54.8(6) . .
N5 C65 C66 C71 131.3(5) . .
U2 O5 C67 C66 23.4(10) . .
U2 O5 C67 C68 -154.8(5) . .
C71 C66 C67 O5 -176.6(4) . .
C65 C66 C67 O5 9.6(7) . .
C71 C66 C67 C68 1.8(7) . .
C65 C66 C67 C68 -172.1(4) . .
O5 C67 C68 C69 175.4(4) . .
C66 C67 C68 C69 -2.8(7) . .
O5 C67 C68 C72 -7.2(7) . .
C66 C67 C68 C72 174.5(4) . .
C67 C68 C69 C70 1.2(7) . .
C72 C68 C69 C70 -176.1(5) . .
C68 C69 C70 C71 1.4(7) . .
C68 C69 C70 C77 -177.6(5) . .
C67 C66 C71 C70 1.0(7) . .
C65 C66 C71 C70 174.8(4) . .
C69 C70 C71 C66 -2.5(7) . .
C77 C70 C71 C66 176.5(5) . .
C69 C68 C72 C73 84.2(6) . .
C67 C68 C72 C73 -93.1(5) . .
C68 C72 C73 C76 59.7(6) . .
C68 C72 C73 C75 178.2(4) . .
C68 C72 C73 C74 -62.0(6) . .
C49 N6 C78 C79 67.2(5) . .
C50 N6 C78 C79 -172.5(4) . .
U2 N6 C78 C79 -58.8(4) . .
N6 C78 C79 C84 -110.7(5) . .
N6 C78 C79 C80 74.6(5) . .
U2 O6 C80 C79 -59.6(6) . .
U2 O6 C80 C81 121.6(4) . .
C84 C79 C80 O6 173.3(4) . .
C78 C79 C80 O6 -11.9(6) . .
C84 C79 C80 C81 -7.9(7) . .
C78 C79 C80 C81 167.0(4) . .
O6 C80 C81 C82 -171.6(4) . .
C79 C80 C81 C82 9.6(7) . .
O6 C80 C81 C85 11.6(7) . .
C79 C80 C81 C85 -167.2(4) . .
C80 C81 C82 C83 -3.8(7) . .
C85 C81 C82 C83 173.0(5) . .
C81 C82 C83 C84 -3.7(7) . .
C81 C82 C83 C90 175.1(5) . .
C80 C79 C84 C83 0.0(7) . .
C78 C79 C84 C83 -174.5(4) . .
C82 C83 C84 C79 5.7(7) . .
C90 C83 C84 C79 -173.1(4) . .
C82 C81 C85 C86 -85.9(6) . .
C80 C81 C85 C86 90.8(6) . .
C81 C85 C86 C88 58.8(6) . .
C81 C85 C86 C87 -64.0(6) . .
C81 C85 C86 C89 176.8(4) . .
U1 O8 C91 O7 11.9(4) . .
U1 O8 C91 O9 -169.3(4) . .
U1 O8 C91 U2 115.5(14) . .
U1 O7 C91 O8 -10.9(4) . .
U2 O7 C91 O8 165.3(4) . .
U1 O7 C91 O9 170.3(4) . .
U2 O7 C91 O9 -13.5(4) . .
U1 O7 C91 U2 -176.21(13) . .
U2 O7 C91 U1 176.21(13) . .
U2 O9 C91 O8 -163.3(4) . .
U2 O9 C91 O7 15.5(4) . .
O4 U2 C91 O8 161.5(15) . .
O5 U2 C91 O8 -1.4(15) . .
O6 U2 C91 O8 76.6(15) . .
O9 U2 C91 O8 84.9(15) . .
O7 U2 C91 O8 -109.9(15) . .
N6 U2 C91 O8 -130.9(13) . .
N4 U2 C91 O8 -130.0(15) . .
N5 U2 C91 O8 -64.1(15) . .
O4 U2 C91 O7 -88.6(3) . .
O5 U2 C91 O7 108.5(3) . .
O6 U2 C91 O7 -173.5(2) . .
O9 U2 C91 O7 -165.2(4) . .
N6 U2 C91 O7 -21.1(6) . .
N4 U2 C91 O7 -20.2(3) . .
N5 U2 C91 O7 45.7(3) . .
O4 U2 C91 O9 76.6(3) . .
O5 U2 C91 O9 -86.3(3) . .
O6 U2 C91 O9 -8.3(3) . .
O7 U2 C91 O9 165.2(4) . .
N6 U2 C91 O9 144.1(4) . .
N4 U2 C91 O9 145.0(3) . .
N5 U2 C91 O9 -149.1(3) . .
O4 U2 C91 U1 -93.0(2) . .
O5 U2 C91 U1 104.1(2) . .
O6 U2 C91 U1 -177.95(17) . .
O9 U2 C91 U1 -169.6(4) . .
O7 U2 C91 U1 -4.41(15) . .
N6 U2 C91 U1 -25.5(6) . .
N4 U2 C91 U1 -24.6(2) . .
N5 U2 C91 U1 41.3(2) . .
O2 U1 C91 O8 -73.5(3) . .
O1 U1 C91 O8 131.0(3) . .
O3 U1 C91 O8 -147.8(3) . .
O7 U1 C91 O8 168.1(4) . .
N3 U1 C91 O8 41.3(5) . .
N1 U1 C91 O8 60.6(3) . .
N2 U1 C91 O8 -4.5(3) . .
O2 U1 C91 O7 118.3(3) . .
O1 U1 C91 O7 -37.2(3) . .
O3 U1 C91 O7 44.1(3) . .
O8 U1 C91 O7 -168.1(4) . .
N3 U1 C91 O7 -126.9(3) . .
N1 U1 C91 O7 -107.5(3) . .
N2 U1 C91 O7 -172.6(2) . .
O2 U1 C91 U2 122.8(2) . .
O1 U1 C91 U2 -32.7(2) . .
O3 U1 C91 U2 48.6(3) . .
O8 U1 C91 U2 -163.6(4) . .
O7 U1 C91 U2 4.53(15) . .
N3 U1 C91 U2 -122.3(3) . .
N1 U1 C91 U2 -103.0(2) . .
N2 U1 C91 U2 -168.1(2) . .
C106 C101 C102 C103 1.2(9) . .
C101 C102 C103 C104 -0.7(9) . .
C102 C103 C104 C105 -0.6(9) . .
C103 C104 C105 C106 1.3(9) . .
C102 C101 C106 C105 -0.4(8) . .
C104 C105 C106 C101 -0.9(8) . .
C206 C201 C202 C203 0.5(8) . .
C201 C202 C203 C204 -0.3(9) . .
C202 C203 C204 C205 -0.4(9) . .
C203 C204 C205 C206 0.8(8) . .
C202 C201 C206 C205 -0.1(8) . .
C204 C205 C206 C201 -0.5(8) . .
C303 C301 C302 C303 -3.7(12) 3_566 .
C301 C302 C303 C301 3.7(13) . 3_566
